data_7707536
loop_
_publ_author_name
'Yang, Qian-Ying'
'Zhang, Hua-Hong'
'Qi, Xiao-Wei'
'Sun, Shi-Shu'
'Zhang, Da-Shuai'
'Han, Li-Zhi'
'Zhang, Xiao-Peng'
'Shi, Zai-Feng'

_publ_section_title
;
 Mechanochromic luminescence properties of fluoro-substituted
 pinene-containing cyclometalated platinum(II) complexes with multiple
 triplet excited states.
;
_journal_issue 25
_journal_name_full 'Dalton transactions (Cambridge, England : 2003)'
_journal_page_first 8938
_journal_page_last 8946
_journal_paper_doi 10.1039/d1dt00848j
_journal_volume 50
_journal_year 2021
_chemical_absolute_configuration unk
_chemical_formula_moiety '0.938(C H Cl3), C23 H20 Cl F N2 Pt'
_chemical_formula_sum 'C23.94 H20.94 Cl3.81 F N2 Pt'
_chemical_formula_weight 685.86
_space_group_crystal_system triclinic
_space_group_IT_number 1
_space_group_name_Hall 'P 1'
_space_group_name_H-M_alt 'P 1'
_atom_sites_solution_hydrogens geom
_audit_creation_date 2021-05-11
_audit_creation_method
;
Olex2 1.3
(compiled 2020.11.12 svn.r5f609507 for OlexSys, GUI svn.r6272)
;
_audit_update_record
;
2021-05-12 deposited with the CCDC.	2021-05-28 downloaded from the CCDC.
;
_cell_angle_alpha 74.719(6)
_cell_angle_beta 77.334(6)
_cell_angle_gamma 89.414(6)
_cell_formula_units_Z 4
_cell_length_a 9.3078(6)
_cell_length_b 13.9840(10)
_cell_length_c 20.3736(16)
_cell_measurement_reflns_used 3730
_cell_measurement_temperature 293(2)
_cell_measurement_theta_max 25.0480
_cell_measurement_theta_min 3.0120
_cell_volume 2492.6(3)
_computing_cell_refinement 'CrysAlisPro 1.171.38.46 (Rigaku OD, 2015)'
_computing_data_collection 'CrysAlisPro 1.171.38.46 (Rigaku OD, 2015)'
_computing_data_reduction 'CrysAlisPro 1.171.38.46 (Rigaku OD, 2015)'
_computing_molecular_graphics 'Olex2 1.3 (Dolomanov et al., 2009)'
_computing_publication_material 'Olex2 1.3 (Dolomanov et al., 2009)'
_computing_structure_refinement 'SHELXL 2018/3 (Sheldrick, 2015)'
_computing_structure_solution 'SHELXT  (Sheldrick, 2015)'
_diffrn_ambient_temperature 293(2)
_diffrn_measured_fraction_theta_full 0.993
_diffrn_measured_fraction_theta_max 0.821
_diffrn_measurement_device_type 'Xcalibur, Atlas, Gemini ultra'
_diffrn_measurement_method 'phi and omega scans'
_diffrn_radiation_type MoK\a
_diffrn_radiation_wavelength 0.71073
_diffrn_reflns_av_R_equivalents 0.0736
_diffrn_reflns_av_unetI/netI 0.2087
_diffrn_reflns_Laue_measured_fraction_full 0.993
_diffrn_reflns_Laue_measured_fraction_max 0.821
_diffrn_reflns_limit_h_max 12
_diffrn_reflns_limit_h_min -12
_diffrn_reflns_limit_k_max 16
_diffrn_reflns_limit_k_min -19
_diffrn_reflns_limit_l_max 28
_diffrn_reflns_limit_l_min -27
_diffrn_reflns_number 22310
_diffrn_reflns_point_group_measured_fraction_full 0.712
_diffrn_reflns_point_group_measured_fraction_max 0.557
_diffrn_reflns_theta_full 25.242
_diffrn_reflns_theta_max 29.762
_diffrn_reflns_theta_min 2.692
_exptl_absorpt_coefficient_mu 6.060
_exptl_absorpt_correction_T_max 1.00000
_exptl_absorpt_correction_T_min 0.72189
_exptl_absorpt_correction_type multi-scan
_exptl_crystal_colour green-yellow
_exptl_crystal_density_diffrn 1.828
_exptl_crystal_description block
_exptl_crystal_F_000 1322
_exptl_crystal_size_max 0.15
_exptl_crystal_size_mid 0.13
_exptl_crystal_size_min 0.12
_refine_diff_density_max 2.461
_refine_diff_density_min -1.647
_refine_diff_density_rms 0.262
_refine_ls_abs_structure_details
;
 Refined as an inversion twin.
;
_refine_ls_abs_structure_Flack 0.07(2)
_refine_ls_extinction_method none
_refine_ls_goodness_of_fit_ref 0.882
_refine_ls_hydrogen_treatment constr
_refine_ls_matrix_type full
_refine_ls_number_parameters 1129
_refine_ls_number_reflns 15837
_refine_ls_number_restraints 3656
_refine_ls_restrained_S_all 0.800
_refine_ls_R_factor_all 0.1198
_refine_ls_R_factor_gt 0.0657
_refine_ls_shift/su_max 0.009
_refine_ls_shift/su_mean 0.000
_refine_ls_structure_factor_coef Fsqd
_refine_ls_weighting_details 'w=1/[\s^2^(Fo^2^)+(0.0627P)^2^] where P=(Fo^2^+2Fc^2^)/3'
_refine_ls_weighting_scheme calc
_refine_ls_wR_factor_gt 0.1385
_refine_ls_wR_factor_ref 0.1528
_reflns_Friedel_coverage 0.358
_reflns_Friedel_fraction_full 0.431
_reflns_Friedel_fraction_max 0.294
_reflns_number_gt 8614
_reflns_number_total 15837
_reflns_threshold_expression 'I > 2\s(I)'
_cod_data_source_file d1dt00848j2.cif
_cod_data_source_block exp_1603_twin1_hklf4_sq
_cod_depositor_comments 'Adding full bibliography for 7707532--7707536.cif.'
_cod_database_code 7707536
_shelx_shelxl_version_number 2018/3
_shelx_space_group_comment
;
The symmetry employed for this shelxl refinement is uniquely defined
by the following loop, which should always be used as a source of
symmetry information in preference to the above space-group names.
They are only intended as comments.
;
_olex2_refinement_description
;
1. Twinned data refinement
 Scales: 0.93(2)
 0.07(2)
2. Fixed Uiso
 At 1.2 times of:
  All C(H) groups, {H2A,H2B,H2C} of C2, {H19A,H19B,H19C} of C19, All C(H,H)
  groups
 At 1.5 times of:
  {H1A,H1B,H1C} of C1, {H20A,H20B,H20C} of C20, {H1A,H1B,H1C} of C1, {H2A,H2B,
  H2C} of C2, {H1A,H1B,H1C} of C1, {H2A,H2B,H2C} of C2
3. Restrained distances
 C5_1-C6_1
 1.54 with sigma of 0.01
 C12_3-C17_3
 1.54 with sigma of 0.01
 C15_4-C20_4
 1.54 with sigma of 0.01
4. Uiso/Uaniso restraints and constraints
All non-hydrogen atoms have similar U: within 3A with sigma of 0.005 and sigma
for terminal atoms of 0.01 within 3A
Uanis(C7_2) \\sim Ueq: with sigma of 0.01 and sigma for terminal atoms of 0.02
5. Rigid body (RIGU) restrains
 All non-hydrogen atoms
 with sigma for 1-2 distances of 0.004 and sigma for 1-3 distances of 0.004
6. Others
 Fixed Sof: C3(0.75) H3(0.75) Cl7(0.75) Cl8(0.75) Cl9(0.75)
7.a Everything fixed:
 C8
7.b Ternary CH refined with riding coordinates:
 C1(H1), C2(H2), C3(H3), C4(H4), C17(H17), C22(H22), C20(H20), C21(H21),
 C20(H20), C21(H21), C25(H25), C22(H22)
7.c Secondary CH2 refined with riding coordinates:
 C21(H21A,H21B), C23(H23A,H23B), C11(H11A,H11B), C23(H23A,H23B), C19(H19A,
 H19B), C23(H23A,H23B), C11(H11A,H11B), C23(H23A,H23B)
7.d Aromatic/amide H refined with riding coordinates:
 C8(H8), C9(H9), C13(H13), C16(H16), C1(H1), C2(H2), C3(H3), C4(H4), C3(H3),
 C4(H4), C5(H5), C6(H6), C7(H7), C8(H8), C9(H9), C10(H10), C7(H7), C6(H6),
 C9(H9), C14(H14), C4(H4), C3(H3), C8(H8), C5(H5), C3(H3), C4(H4), C5(H5),
 C7(H7), C9(H9), C10(H10), C16(H16), C19(H19)
7.e Fitted hexagon refined as free rotating group:
 C9(C10,C11,C12,C13,C14), N2(C15,C16,C17,C18,C19)
7.f Idealised Me refined as rotating group:
 C19(H19A,H19B,H19C), C20(H20A,H20B,H20C), C1(H1A,H1B,H1C), C2(H2A,H2B,H2C),
 C1(H1A,H1B,H1C), C2(H2A,H2B,H2C), C1(H1A,H1B,H1C), C2(H2A,H2B,H2C)
;
_olex2_submission_special_instructions 'No special instructions were received'

loop_
_space_group_symop_operation_xyz
'x, y, z'

loop_
_atom_site_label
_atom_site_type_symbol
_atom_site_fract_x
_atom_site_fract_y
_atom_site_fract_z
_atom_site_U_iso_or_equiv
_atom_site_adp_type
_atom_site_occupancy
_atom_site_site_symmetry_order
_atom_site_calc_flag
_atom_site_refinement_flags_posn
_atom_site_refinement_flags_adp
_atom_site_refinement_flags_occupancy
_atom_site_disorder_assembly
_atom_site_disorder_group
C1 C 0.463(4) 0.428(4) 0.234(3) 0.051(4) Uani 1 1 d . U . . .
H1 H 0.467563 0.370159 0.272541 0.062 Uiso 1 1 calc R U . . .
C2 C -0.005(5) 0.771(4) 0.213(3) 0.064(5) Uani 1 1 d . U . . .
H2 H -0.034462 0.777129 0.260973 0.077 Uiso 1 1 calc R U . . .
C3 C 0.229(7) 0.614(5) 0.822(4) 0.076(6) Uani 0.75 1 d . U P . .
H3 H 0.262007 0.606530 0.774868 0.091 Uiso 0.75 1 calc R U P . .
C4 C 0.748(5) 0.949(4) 0.795(3) 0.064(5) Uani 1 1 d . U . . .
H4 H 0.755506 1.008893 0.756678 0.077 Uiso 1 1 calc R U . . .
Cl1 Cl 0.4486(11) 0.3858(10) 0.1595(7) 0.062(3) Uani 1 1 d . U . . .
Cl2 Cl 0.3051(12) 0.4933(11) 0.2580(8) 0.064(3) Uani 1 1 d . U . . .
Cl3 Cl 0.6159(12) 0.5051(10) 0.2165(7) 0.066(3) Uani 1 1 d . U . . .
Cl4 Cl 0.1400(15) 0.6851(13) 0.2091(9) 0.085(3) Uani 1 1 d . U . . .
Cl5 Cl -0.1556(15) 0.7265(11) 0.1913(8) 0.071(3) Uani 1 1 d . U . . .
Cl6 Cl 0.0598(13) 0.8871(11) 0.1565(7) 0.065(3) Uani 1 1 d . U . . .
Cl7 Cl 0.1918(19) 0.4968(14) 0.8707(12) 0.075(4) Uani 0.75 1 d . U P . .
Cl8 Cl 0.384(2) 0.6644(15) 0.8364(13) 0.079(4) Uani 0.75 1 d . U P . .
Cl9 Cl 0.089(2) 0.6840(16) 0.8163(13) 0.085(5) Uani 0.75 1 d . U P . .
Cl10 Cl 0.7354(12) 0.9860(10) 0.8694(7) 0.064(3) Uani 1 1 d . U . . .
Cl11 Cl 0.9022(14) 0.8861(11) 0.7762(8) 0.075(3) Uani 1 1 d . U . . .
Cl12 Cl 0.5832(14) 0.8840(10) 0.8004(8) 0.070(3) Uani 1 1 d . U . . .
F1_1 F 0.388(2) 0.7715(15) 0.6785(12) 0.027(3) Uani 1 1 d . U . . .
C6_1 C 0.551(3) 0.794(3) 0.567(2) 0.0203(15) Uani 1 1 d D U . . .
C7_1 C 0.392(3) 0.795(2) 0.609(2) 0.0214(17) Uani 1 1 d . U . . .
C8_1 C 0.286840 0.831470 0.574950 0.019 Uani 1 1 d . U . . .
H8_1 H 0.191535 0.832640 0.600872 0.023 Uiso 1 1 calc R U . . .
C9_1 C 0.314(3) 0.868(2) 0.5019(17) 0.0209(17) Uani 1 1 d . U . . .
H9_1 H 0.239953 0.894258 0.479262 0.025 Uiso 1 1 calc R U . . .
C10_1 C 0.454(3) 0.864(3) 0.466(2) 0.0215(15) Uani 1 1 d . U . . .
C11_1 C 0.569(3) 0.830(3) 0.5019(19) 0.0215(14) Uani 1 1 d . U . . .
C12_1 C 0.491(4) 0.901(2) 0.390(2) 0.0241(16) Uani 1 1 d . U . . .
C13_1 C 0.404(3) 0.935(2) 0.3449(18) 0.0258(19) Uani 1 1 d . U . . .
H13_1 H 0.303846 0.940062 0.363281 0.031 Uiso 1 1 calc R U . . .
C14_1 C 0.453(3) 0.9640(19) 0.2740(16) 0.0273(18) Uani 1 1 d . U . . .
C15_1 C 0.607(3) 0.9629(19) 0.2454(16) 0.0271(18) Uani 1 1 d . U . . .
C16_1 C 0.689(4) 0.924(2) 0.295(2) 0.026(2) Uani 1 1 d . U . . .
H16_1 H 0.788563 0.919043 0.276540 0.031 Uiso 1 1 calc R U . . .
C17_1 C 0.661(3) 0.995(2) 0.1717(15) 0.029(2) Uani 1 1 d . U . . .
H17_1 H 0.767667 0.993333 0.154405 0.035 Uiso 1 1 calc R U . . .
C18_1 C 0.555(3) 0.949(2) 0.1314(15) 0.029(2) Uani 1 1 d . U . . .
C19_1 C 0.505(3) 0.847(2) 0.1595(17) 0.031(3) Uani 1 1 d . U . . .
H19A_1 H 0.428222 0.832990 0.138149 0.037 Uiso 1 1 calc R U . . .
H19B_1 H 0.467878 0.832954 0.209071 0.037 Uiso 1 1 calc R U . . .
H19C_1 H 0.585844 0.805232 0.150102 0.037 Uiso 1 1 calc R U . . .
C20_1 C 0.622(3) 0.967(2) 0.0513(14) 0.035(3) Uani 1 1 d . U . . .
H20A_1 H 0.546105 0.953344 0.029008 0.053 Uiso 1 1 calc R U . . .
H20B_1 H 0.700248 0.922663 0.044539 0.053 Uiso 1 1 calc R U . . .
H20C_1 H 0.659173 1.034072 0.031291 0.053 Uiso 1 1 calc R U . . .
C21_1 C 0.588(3) 1.096(2) 0.1442(16) 0.030(2) Uani 1 1 d . U . . .
H21A_1 H 0.575443 1.138740 0.175489 0.035 Uiso 1 1 calc R U . . .
H21B_1 H 0.634467 1.132696 0.096826 0.035 Uiso 1 1 calc R U . . .
C22_1 C 0.446(3) 1.0342(19) 0.1498(15) 0.030(2) Uani 1 1 d . U . . .
H22_1 H 0.387221 1.062514 0.115382 0.035 Uiso 1 1 calc R U . . .
C23_1 C 0.360(3) 1.002(2) 0.2250(14) 0.029(2) Uani 1 1 d . U . . .
H23A_1 H 0.308590 1.057706 0.236950 0.034 Uiso 1 1 calc R U . . .
H23B_1 H 0.286081 0.950413 0.229597 0.034 Uiso 1 1 calc R U . . .
N1_1 N 0.812(3) 0.774(2) 0.5294(16) 0.0210(18) Uani 1 1 d . U . . .
C1_1 C 0.936(4) 0.747(3) 0.544(2) 0.021(2) Uani 1 1 d . U . . .
H1_1 H 1.015782 0.756006 0.505719 0.025 Uiso 1 1 calc R U . . .
C2_1 C 0.961(3) 0.709(2) 0.6020(16) 0.022(2) Uani 1 1 d . U . . .
H2_1 H 1.053892 0.685402 0.605277 0.026 Uiso 1 1 calc R U . . .
C3_1 C 0.852(3) 0.702(2) 0.664(2) 0.022(2) Uani 1 1 d . U . . .
H3_1 H 0.870911 0.682930 0.708294 0.026 Uiso 1 1 calc R U . . .
C4_1 C 0.710(4) 0.728(3) 0.652(2) 0.021(2) Uani 1 1 d . U . . .
H4_1 H 0.630012 0.718462 0.690019 0.026 Uiso 1 1 calc R U . . .
C5_1 C 0.690(3) 0.761(2) 0.5945(18) 0.0215(18) Uani 1 1 d D U . . .
N2_1 N 0.649(3) 0.893(2) 0.3594(17) 0.0237(17) Uani 1 1 d . U . . .
Cl1_1 Cl 1.0036(10) 0.8439(8) 0.3617(6) 0.031(2) Uani 1 1 d . U . . .
Pt1_1 Pt 0.75699(11) 0.83438(8) 0.43639(7) 0.0214(4) Uani 1 1 d . U . . .
C1_2 C 0.680(3) 0.251(2) 0.8758(16) 0.034(3) Uani 1 1 d . U . . .
H1A_2 H 0.720574 0.265809 0.826368 0.051 Uiso 1 1 calc R U . . .
H1B_2 H 0.583162 0.219975 0.886320 0.051 Uiso 1 1 calc R U . . .
H1C_2 H 0.742377 0.205997 0.899958 0.051 Uiso 1 1 calc R U . . .
F1_2 F 0.862(2) 0.6087(16) 0.3499(12) 0.030(3) Uani 1 1 d . U . . .
C2_2 C 0.606(3) 0.336(2) 0.9790(15) 0.037(3) Uani 1 1 d . U . . .
H2A_2 H 0.631735 0.393370 0.992548 0.056 Uiso 1 1 calc R U . . .
H2B_2 H 0.644105 0.278338 1.005261 0.056 Uiso 1 1 calc R U . . .
H2C_2 H 0.500311 0.328049 0.987955 0.056 Uiso 1 1 calc R U . . .
C3_2 C 0.403(3) 0.679(2) 0.360(2) 0.021(2) Uani 1 1 d . U . . .
H3_2 H 0.393791 0.708623 0.315137 0.025 Uiso 1 1 calc R U . . .
C4_2 C 0.290(3) 0.669(2) 0.4102(16) 0.022(2) Uani 1 1 d . U . . .
H4_2 H 0.198001 0.686941 0.401044 0.026 Uiso 1 1 calc R U . . .
C5_2 C 0.308(4) 0.629(3) 0.484(2) 0.020(2) Uani 1 1 d . U . . .
H5_2 H 0.226196 0.624447 0.520811 0.024 Uiso 1 1 calc R U . . .
C6_2 C 0.548(4) 0.465(2) 0.735(2) 0.027(2) Uani 1 1 d . U . . .
H6_2 H 0.447825 0.464969 0.754264 0.033 Uiso 1 1 calc R U . . .
C7_2 C 0.944(3) 0.5446(17) 0.4469(14) 0.0184(19) Uani 1 1 d . U . . .
H7_2 H 1.034969 0.550419 0.416042 0.022 Uiso 1 1 calc R U . . .
C8_2 C 0.851(3) 0.458(2) 0.6800(18) 0.0263(19) Uani 1 1 d . U . . .
H8_2 H 0.950026 0.451643 0.661325 0.032 Uiso 1 1 calc R U . . .
C9_2 C 0.535(3) 0.648(3) 0.370(2) 0.021(2) Uani 1 1 d . U . . .
H9_2 H 0.613588 0.653656 0.331826 0.025 Uiso 1 1 calc R U . . .
C10_2 C 0.938(3) 0.511(2) 0.5144(16) 0.0203(19) Uani 1 1 d . U . . .
H10_2 H 1.022023 0.489442 0.530124 0.024 Uiso 1 1 calc R U . . .
C11_2 C 0.895(3) 0.427(2) 0.8051(14) 0.030(2) Uani 1 1 d . U . . .
H11A_2 H 0.945002 0.365827 0.805498 0.036 Uiso 1 1 calc R U . . .
H11B_2 H 0.969883 0.481170 0.790539 0.036 Uiso 1 1 calc R U . . .
C12_2 C 0.816(3) 0.573(2) 0.418(2) 0.0198(19) Uani 1 1 d . U . . .
C13_2 C 0.679(3) 0.543(3) 0.5313(19) 0.0208(16) Uani 1 1 d . U . . .
C14_2 C 0.695(3) 0.575(3) 0.461(2) 0.0195(16) Uani 1 1 d . U . . .
C15_2 C 0.751(4) 0.481(3) 0.641(2) 0.0244(17) Uani 1 1 d . U . . .
C16_2 C 0.555(3) 0.605(2) 0.4433(17) 0.0196(17) Uani 1 1 d . U . . .
C17_2 C 0.793(3) 0.4438(19) 0.7524(16) 0.0286(18) Uani 1 1 d . U . . .
C18_2 C 0.795(3) 0.507(3) 0.565(2) 0.0209(16) Uani 1 1 d . U . . .
C19_2 C 0.648(3) 0.445(2) 0.7793(16) 0.0290(18) Uani 1 1 d . U . . .
C20_2 C 0.808(3) 0.4224(19) 0.8772(15) 0.032(2) Uani 1 1 d . U . . .
H20_2 H 0.867439 0.415300 0.912166 0.038 Uiso 1 1 calc R U . . .
C21_2 C 0.592(3) 0.440(2) 0.8582(14) 0.031(2) Uani 1 1 d . U . . .
H21_2 H 0.486676 0.445768 0.875870 0.037 Uiso 1 1 calc R U . . .
C22_2 C 0.672(3) 0.351(2) 0.9002(15) 0.032(2) Uani 1 1 d . U . . .
N2_2 N 0.602(3) 0.486(2) 0.6617(16) 0.0235(17) Uani 1 1 d . U . . .
N3_2 N 0.438(3) 0.600(2) 0.4979(16) 0.0200(18) Uani 1 1 d . U . . .
Cl1_2 Cl 0.2463(9) 0.5293(8) 0.6629(6) 0.025(2) Uani 1 1 d . U . . .
Pt1_2 Pt 0.48708(11) 0.53943(8) 0.59024(7) 0.0195(4) Uani 1 1 d . U . . .
C23_2 C 0.701(3) 0.505(2) 0.8763(18) 0.031(2) Uani 1 1 d . U . . .
H23A_2 H 0.736264 0.565712 0.839852 0.037 Uiso 1 1 calc R U . . .
H23B_2 H 0.667190 0.518939 0.921247 0.037 Uiso 1 1 calc R U . . .
C1_3 C 0.228(3) 0.2453(18) 0.9092(14) 0.030(3) Uani 1 1 d . U . . .
H1A_3 H 0.226894 0.274320 0.861007 0.045 Uiso 1 1 calc R U . . .
H1B_3 H 0.317784 0.265927 0.918427 0.045 Uiso 1 1 calc R U . . .
H1C_3 H 0.145321 0.266605 0.938334 0.045 Uiso 1 1 calc R U . . .
F1_3 F 0.5117(19) 0.4158(15) 0.3759(10) 0.036(3) Uani 1 1 d . U . . .
C2_3 C 0.229(3) 0.080(2) 1.0006(14) 0.033(3) Uani 1 1 d . U . . .
H2A_3 H 0.210871 0.010091 1.010560 0.049 Uiso 1 1 calc R U . . .
H2B_3 H 0.158104 0.106353 1.032399 0.049 Uiso 1 1 calc R U . . .
H2C_3 H 0.326666 0.093553 1.006025 0.049 Uiso 1 1 calc R U . . .
C7_3 C 0.483(3) 0.176(2) 0.7506(15) 0.0251(18) Uani 1 1 d . U . . .
H7_3 H 0.568960 0.154589 0.764974 0.030 Uiso 1 1 calc R U . . .
C6_3 C 0.232(3) 0.238(2) 0.7073(14) 0.0265(19) Uani 1 1 d . U . . .
H6_3 H 0.147071 0.261779 0.692657 0.032 Uiso 1 1 calc R U . . .
C9_3 C 0.2806(16) 0.3432(16) 0.5522(9) 0.0241(19) Uani 1 1 d G U . . .
H9_3 H 0.182771 0.344698 0.575001 0.029 Uiso 1 1 calc R U . . .
C10_3 C 0.384(2) 0.3016(16) 0.5901(8) 0.0239(16) Uani 1 1 d G U . . .
C11_3 C 0.5300(19) 0.2993(17) 0.5561(11) 0.0228(16) Uani 1 1 d G U . . .
C12_3 C 0.5731(15) 0.3386(18) 0.4841(11) 0.0229(16) Uani 1 1 d DG U . . .
C13_3 C 0.470(2) 0.3801(16) 0.4463(8) 0.0245(19) Uani 1 1 d G U . . .
C14_3 C 0.3237(18) 0.3824(15) 0.4803(9) 0.024(2) Uani 1 1 d G U . . .
H14_3 H 0.254725 0.410212 0.454958 0.029 Uiso 1 1 calc R U . . .
C15_3 C 0.359(3) 0.260(2) 0.6628(14) 0.0244(16) Uani 1 1 d . U . . .
C16_3 C 0.218(3) 0.180(2) 0.7770(15) 0.0278(18) Uani 1 1 d . U . . .
C18_3 C 0.350(3) 0.151(2) 0.7974(15) 0.0280(18) Uani 1 1 d . U . . .
C20_3 C 0.097(3) 0.075(2) 0.9025(15) 0.030(2) Uani 1 1 d . U . . .
H20_3 H 0.009283 0.047896 0.939013 0.036 Uiso 1 1 calc R U . . .
C19_3 C 0.205(3) 0.004(2) 0.8871(16) 0.030(2) Uani 1 1 d . U . . .
H19A_3 H 0.200548 -0.015711 0.845322 0.036 Uiso 1 1 calc R U . . .
H19B_3 H 0.202539 -0.053902 0.926155 0.036 Uiso 1 1 calc R U . . .
C21_3 C 0.329(3) 0.077(2) 0.8764(15) 0.029(2) Uani 1 1 d . U . . .
H21_3 H 0.418240 0.052075 0.891812 0.035 Uiso 1 1 calc R U . . .
C22_3 C 0.218(3) 0.131(2) 0.9248(15) 0.029(2) Uani 1 1 d . U . . .
C23_3 C 0.070(3) 0.141(2) 0.8329(14) 0.029(2) Uani 1 1 d . U . . .
H23A_3 H 0.015199 0.197572 0.841911 0.035 Uiso 1 1 calc R U . . .
H23B_3 H 0.009857 0.103530 0.814111 0.035 Uiso 1 1 calc R U . . .
N1_3 N 0.794(3) 0.286(2) 0.5118(17) 0.0219(17) Uani 1 1 d . U . . .
C17_3 C 0.738(2) 0.325(3) 0.456(2) 0.0223(17) Uani 1 1 d D U . . .
C4_3 C 0.819(3) 0.358(3) 0.3865(19) 0.022(2) Uani 1 1 d . U . . .
H4_3 H 0.773752 0.393991 0.351947 0.027 Uiso 1 1 calc R U . . .
C3_3 C 0.965(3) 0.336(2) 0.3699(19) 0.022(2) Uani 1 1 d . U . . .
H3_3 H 1.019387 0.351215 0.324061 0.026 Uiso 1 1 calc R U . . .
C8_3 C 1.022(4) 0.291(2) 0.424(2) 0.023(2) Uani 1 1 d . U . . .
H8_3 H 1.120202 0.274135 0.414283 0.027 Uiso 1 1 calc R U . . .
C5_3 C 0.948(3) 0.266(2) 0.4971(19) 0.022(2) Uani 1 1 d . U . . .
H5_3 H 0.996275 0.239571 0.532502 0.026 Uiso 1 1 calc R U . . .
N2_3 N 0.493(2) 0.2289(18) 0.6873(13) 0.0244(17) Uani 1 1 d . U . . .
Cl1_3 Cl 0.8550(9) 0.1896(8) 0.6732(6) 0.028(2) Uani 1 1 d . U . . .
Pt1_3 Pt 0.67215(10) 0.25031(8) 0.60711(7) 0.0200(4) Uani 1 1 d . U . . .
C1_4 C 1.014(3) 0.423(2) 0.1611(14) 0.032(3) Uani 1 1 d . U . . .
H1A_4 H 0.996268 0.380576 0.207823 0.048 Uiso 1 1 calc R U . . .
H1B_4 H 0.949692 0.477250 0.159528 0.048 Uiso 1 1 calc R U . . .
H1C_4 H 1.114981 0.448903 0.147294 0.048 Uiso 1 1 calc R U . . .
F1_4 F 0.7425(18) -0.0338(13) 0.6376(9) 0.025(3) Uani 1 1 d . U . . .
C2_4 C 0.982(3) 0.433(2) 0.0486(14) 0.034(3) Uani 1 1 d . U . . .
H2A_4 H 0.947241 0.494911 0.057059 0.041 Uiso 1 1 calc R U . . .
H2B_4 H 0.915402 0.407438 0.026594 0.041 Uiso 1 1 calc R U . . .
H2C_4 H 1.078359 0.444487 0.018504 0.041 Uiso 1 1 calc R U . . .
C25_4 C 1.080(3) 0.275(2) 0.1042(15) 0.029(2) Uani 1 1 d . U . . .
H25_4 H 1.164629 0.288267 0.064134 0.035 Uiso 1 1 calc R U . . .
C24_4 C 0.987(3) 0.365(2) 0.1121(15) 0.028(2) Uani 1 1 d . U . . .
C3_4 C 0.198(4) 0.071(2) 0.6006(19) 0.021(2) Uani 1 1 d . U . . .
H3_4 H 0.097314 0.079729 0.612401 0.025 Uiso 1 1 calc R U . . .
C4_4 C 0.276(3) 0.096(2) 0.5368(19) 0.020(2) Uani 1 1 d . U . . .
H4_4 H 0.223860 0.122079 0.502416 0.025 Uiso 1 1 calc R U . . .
C5_4 C 0.283(3) 0.028(2) 0.6514(18) 0.021(2) Uani 1 1 d . U . . .
H5_4 H 0.235179 0.005747 0.698143 0.025 Uiso 1 1 calc R U . . .
C7_4 C 0.915(3) 0.003(2) 0.5298(13) 0.021(2) Uani 1 1 d . U . . .
H7_4 H 0.987517 -0.022837 0.553161 0.025 Uiso 1 1 calc R U . . .
C6_4 C 0.648(3) 0.043(2) 0.5374(15) 0.0201(16) Uani 1 1 d . U . . .
C9_4 C 0.432(3) 0.019(3) 0.6332(18) 0.020(2) Uani 1 1 d . U . . .
H9_4 H 0.484921 -0.005671 0.667347 0.024 Uiso 1 1 calc R U . . .
C10_4 C 0.951(3) 0.037(2) 0.4616(14) 0.0220(19) Uani 1 1 d . U . . .
H10_4 H 1.048021 0.036316 0.437035 0.026 Uiso 1 1 calc R U . . .
C11_4 C 1.112(3) 0.209(2) 0.1729(14) 0.027(2) Uani 1 1 d . U . . .
H11A_4 H 1.146247 0.146298 0.166331 0.033 Uiso 1 1 calc R U . . .
H11B_4 H 1.188223 0.242053 0.185957 0.033 Uiso 1 1 calc R U . . .
C12_4 C 0.769(3) 0.004(2) 0.5700(15) 0.0212(19) Uani 1 1 d . U . . .
C13_4 C 0.697(3) 0.075(2) 0.4649(16) 0.0204(16) Uani 1 1 d . U . . .
C14_4 C 0.500(3) 0.047(3) 0.566(2) 0.0202(17) Uani 1 1 d . U . . .
N2_4 N 0.7244(15) 0.1585(14) 0.3331(8) 0.0234(17) Uani 1 1 d G U . . .
C15_4 C 0.8575(19) 0.1248(13) 0.3484(7) 0.0229(17) Uani 1 1 d DG U . . .
C16_4 C 0.9852(15) 0.1420(14) 0.2958(9) 0.0251(19) Uani 1 1 d G U . . .
H16_4 H 1.074234 0.119463 0.305962 0.030 Uiso 1 1 calc R U . . .
C17_4 C 0.9799(15) 0.1929(14) 0.2279(7) 0.0266(18) Uani 1 1 d G U . . .
C18_4 C 0.8468(19) 0.2266(13) 0.2126(7) 0.0269(18) Uani 1 1 d G U . . .
C19_4 C 0.7191(15) 0.2094(14) 0.2652(9) 0.025(2) Uani 1 1 d G U . . .
H19_4 H 0.630068 0.231908 0.255024 0.030 Uiso 1 1 calc R U . . .
C20_4 C 0.838(3) 0.0738(19) 0.4266(8) 0.0217(16) Uani 1 1 d D U . . .
C22_4 C 0.853(3) 0.279(2) 0.1437(15) 0.028(2) Uani 1 1 d . U . . .
H22_4 H 0.757662 0.299255 0.133162 0.033 Uiso 1 1 calc R U . . .
C23_4 C 0.946(3) 0.225(2) 0.0940(15) 0.028(2) Uani 1 1 d . U . . .
H23A_4 H 0.939832 0.153742 0.111527 0.034 Uiso 1 1 calc R U . . .
H23B_4 H 0.931643 0.246181 0.046678 0.034 Uiso 1 1 calc R U . . .
N1_4 N 0.414(3) 0.090(2) 0.5153(16) 0.0203(18) Uani 1 1 d . U . . .
Cl1_4 Cl 0.3575(10) 0.1899(8) 0.3501(6) 0.028(2) Uani 1 1 d . U . . .
Pt1_4 Pt 0.54611(10) 0.13061(8) 0.41511(6) 0.0189(4) Uani 1 1 d . U . . .

loop_
_atom_site_aniso_label
_atom_site_aniso_U_11
_atom_site_aniso_U_22
_atom_site_aniso_U_33
_atom_site_aniso_U_23
_atom_site_aniso_U_13
_atom_site_aniso_U_12
C1 0.036(6) 0.071(7) 0.052(7) -0.025(6) -0.009(6) -0.002(6)
C2 0.054(8) 0.089(9) 0.048(9) -0.022(8) -0.006(7) 0.003(8)
C3 0.068(9) 0.069(10) 0.102(12) -0.022(10) -0.044(9) 0.016(9)
C4 0.055(8) 0.079(8) 0.067(8) -0.029(8) -0.021(7) 0.018(7)
Cl1 0.048(5) 0.089(6) 0.055(6) -0.029(5) -0.014(4) -0.001(4)
Cl2 0.043(5) 0.089(6) 0.063(6) -0.025(5) -0.012(4) 0.010(5)
Cl3 0.041(5) 0.086(6) 0.065(6) -0.012(5) -0.006(4) -0.017(5)
Cl4 0.066(6) 0.102(7) 0.069(7) -0.016(6) 0.011(5) 0.017(6)
Cl5 0.064(6) 0.100(7) 0.054(6) -0.025(6) -0.014(5) -0.006(5)
Cl6 0.055(5) 0.087(7) 0.045(6) -0.008(5) -0.006(5) 0.001(5)
Cl7 0.071(8) 0.068(8) 0.096(11) -0.017(8) -0.043(8) 0.009(7)
Cl8 0.072(8) 0.076(8) 0.105(11) -0.025(8) -0.049(8) 0.006(7)
Cl9 0.072(8) 0.077(8) 0.109(11) -0.023(8) -0.028(8) 0.031(7)
Cl10 0.055(5) 0.087(6) 0.057(6) -0.026(5) -0.019(5) 0.012(5)
Cl11 0.065(6) 0.088(6) 0.076(7) -0.030(5) -0.017(5) 0.033(5)
Cl12 0.058(6) 0.083(6) 0.069(6) -0.017(5) -0.021(5) 0.004(5)
F1_1 0.022(5) 0.026(5) 0.032(4) -0.003(5) -0.008(4) -0.002(5)
C6_1 0.019(2) 0.015(2) 0.030(2) -0.011(2) -0.007(2) 0.001(2)
C7_1 0.020(3) 0.016(3) 0.031(3) -0.011(3) -0.006(2) 0.001(3)
C8_1 0.019 0.013 0.031 -0.013 -0.008 0.000
C9_1 0.019(3) 0.016(3) 0.031(3) -0.011(3) -0.008(3) 0.001(3)
C10_1 0.020(2) 0.017(2) 0.031(2) -0.010(2) -0.008(2) 0.002(2)
C11_1 0.019(2) 0.017(2) 0.031(2) -0.010(2) -0.007(2) 0.003(2)
C12_1 0.021(3) 0.021(3) 0.032(3) -0.007(3) -0.008(2) 0.003(3)
C13_1 0.023(3) 0.023(3) 0.032(3) -0.006(3) -0.009(3) 0.004(3)
C14_1 0.024(3) 0.025(3) 0.032(3) -0.005(3) -0.010(3) 0.005(3)
C15_1 0.024(3) 0.025(3) 0.032(3) -0.005(3) -0.010(3) 0.004(3)
C16_1 0.023(3) 0.023(3) 0.032(3) -0.006(3) -0.009(3) 0.005(3)
C17_1 0.025(3) 0.028(3) 0.033(3) -0.004(3) -0.010(3) 0.005(3)
C18_1 0.026(4) 0.028(4) 0.033(4) -0.004(3) -0.010(3) 0.005(3)
C19_1 0.029(5) 0.032(5) 0.032(5) -0.004(5) -0.011(5) 0.002(5)
C20_1 0.032(6) 0.034(6) 0.035(5) -0.002(5) -0.008(5) 0.007(6)
C21_1 0.026(4) 0.028(4) 0.033(4) -0.004(3) -0.010(3) 0.006(3)
C22_1 0.026(4) 0.028(4) 0.033(4) -0.004(3) -0.010(3) 0.005(3)
C23_1 0.025(3) 0.027(4) 0.033(3) -0.004(3) -0.011(3) 0.006(3)
N1_1 0.018(3) 0.017(3) 0.030(3) -0.009(3) -0.006(3) 0.002(3)
C1_1 0.018(4) 0.016(4) 0.030(4) -0.010(4) -0.005(3) 0.003(3)
C2_1 0.019(4) 0.018(4) 0.030(4) -0.009(4) -0.003(3) 0.003(4)
C3_1 0.019(4) 0.018(4) 0.030(4) -0.010(4) -0.004(3) 0.003(4)
C4_1 0.019(3) 0.017(3) 0.030(3) -0.010(3) -0.004(3) 0.003(3)
C5_1 0.019(3) 0.017(3) 0.030(3) -0.010(3) -0.004(3) 0.003(3)
N2_1 0.021(3) 0.021(3) 0.031(3) -0.007(3) -0.009(3) 0.004(3)
Cl1_1 0.021(4) 0.037(5) 0.031(5) -0.001(4) -0.005(4) 0.007(4)
Pt1_1 0.0171(7) 0.0191(8) 0.0287(10) -0.0065(7) -0.0065(7) 0.0022(6)
C1_2 0.029(6) 0.035(5) 0.034(6) 0.002(5) -0.011(6) 0.001(5)
F1_2 0.026(6) 0.031(6) 0.032(5) -0.003(5) -0.008(5) -0.009(5)
C2_2 0.030(6) 0.041(6) 0.034(5) 0.003(5) -0.011(5) -0.003(6)
C3_2 0.018(4) 0.019(4) 0.027(4) -0.007(4) -0.006(3) 0.001(3)
C4_2 0.018(4) 0.019(4) 0.028(4) -0.007(4) -0.006(3) 0.001(4)
C5_2 0.017(4) 0.017(4) 0.028(4) -0.008(4) -0.006(3) 0.000(3)
C6_2 0.022(3) 0.028(3) 0.031(3) -0.003(3) -0.010(3) 0.000(3)
C7_2 0.017(3) 0.015(3) 0.028(3) -0.012(3) -0.007(3) -0.004(3)
C8_2 0.021(3) 0.026(3) 0.031(3) -0.004(3) -0.011(3) 0.000(3)
C9_2 0.017(3) 0.018(3) 0.028(3) -0.008(3) -0.006(3) 0.001(3)
C10_2 0.017(3) 0.018(3) 0.029(3) -0.010(3) -0.008(3) -0.002(3)
C11_2 0.024(4) 0.031(4) 0.033(4) -0.001(3) -0.012(3) -0.001(3)
C12_2 0.018(3) 0.017(3) 0.028(3) -0.011(3) -0.007(3) -0.002(3)
C13_2 0.018(3) 0.018(3) 0.028(3) -0.009(2) -0.007(2) 0.000(2)
C14_2 0.017(3) 0.017(3) 0.028(3) -0.010(3) -0.008(2) -0.002(3)
C15_2 0.020(3) 0.024(3) 0.030(3) -0.005(3) -0.009(3) 0.000(3)
C16_2 0.016(3) 0.017(3) 0.027(3) -0.008(3) -0.006(3) 0.001(3)
C17_2 0.023(3) 0.030(3) 0.032(3) -0.002(3) -0.011(3) -0.001(3)
C18_2 0.018(3) 0.019(3) 0.029(3) -0.009(3) -0.008(2) -0.001(3)
C19_2 0.023(3) 0.030(3) 0.032(3) -0.002(3) -0.011(3) 0.000(3)
C20_2 0.026(4) 0.034(4) 0.033(4) 0.000(4) -0.012(3) -0.001(3)
C21_2 0.025(4) 0.032(4) 0.032(4) -0.001(3) -0.011(3) 0.000(3)
C22_2 0.025(4) 0.033(4) 0.033(4) 0.000(3) -0.012(3) -0.001(3)
N2_2 0.020(3) 0.023(3) 0.029(3) -0.006(3) -0.010(3) 0.000(3)
N3_2 0.017(3) 0.018(3) 0.027(3) -0.008(3) -0.006(3) 0.000(3)
Cl1_2 0.020(4) 0.034(5) 0.020(5) -0.008(4) -0.003(3) 0.009(3)
Pt1_2 0.0157(7) 0.0181(8) 0.0260(10) -0.0075(7) -0.0057(6) 0.0020(6)
C23_2 0.026(4) 0.032(4) 0.033(4) -0.001(4) -0.011(3) -0.002(3)
C1_3 0.021(5) 0.035(5) 0.033(5) -0.012(5) -0.001(5) 0.003(5)
F1_3 0.031(5) 0.038(6) 0.035(5) -0.010(5) -0.001(5) 0.003(5)
C2_3 0.024(6) 0.038(6) 0.035(5) -0.010(5) -0.003(5) 0.003(5)
C7_3 0.017(3) 0.028(3) 0.032(3) -0.012(3) -0.005(3) 0.003(3)
C6_3 0.017(3) 0.030(3) 0.033(3) -0.011(3) -0.004(3) 0.003(3)
C9_3 0.017(3) 0.025(3) 0.033(3) -0.012(3) -0.006(3) 0.002(3)
C10_3 0.016(3) 0.026(3) 0.032(3) -0.012(3) -0.005(2) 0.002(3)
C11_3 0.016(2) 0.024(3) 0.031(3) -0.012(2) -0.006(2) 0.002(2)
C12_3 0.016(3) 0.024(3) 0.032(3) -0.013(3) -0.005(2) 0.001(3)
C13_3 0.018(3) 0.026(3) 0.032(3) -0.012(3) -0.005(3) 0.001(3)
C14_3 0.017(3) 0.026(3) 0.032(3) -0.012(3) -0.006(3) 0.002(3)
C15_3 0.016(3) 0.027(3) 0.032(3) -0.012(3) -0.005(3) 0.002(3)
C16_3 0.019(3) 0.031(3) 0.033(3) -0.011(3) -0.004(3) 0.003(3)
C18_3 0.019(3) 0.032(3) 0.034(3) -0.011(3) -0.004(3) 0.002(3)
C20_3 0.020(3) 0.034(4) 0.034(4) -0.011(3) -0.004(3) 0.002(3)
C19_3 0.021(4) 0.034(4) 0.034(4) -0.010(3) -0.003(3) 0.002(3)
C21_3 0.020(3) 0.033(3) 0.034(3) -0.011(3) -0.003(3) 0.003(3)
C22_3 0.020(3) 0.034(4) 0.034(4) -0.011(3) -0.003(3) 0.003(3)
C23_3 0.020(3) 0.034(3) 0.034(4) -0.010(3) -0.003(3) 0.002(3)
N1_3 0.017(3) 0.022(3) 0.030(3) -0.013(3) -0.005(3) 0.001(3)
C17_3 0.016(3) 0.022(3) 0.031(3) -0.013(3) -0.004(3) 0.001(3)
C4_3 0.017(3) 0.022(3) 0.031(3) -0.013(3) -0.004(3) 0.001(3)
C3_3 0.017(3) 0.022(4) 0.030(4) -0.014(3) -0.004(3) 0.001(3)
C8_3 0.017(3) 0.023(4) 0.031(4) -0.014(3) -0.004(3) 0.001(3)
C5_3 0.016(3) 0.022(3) 0.030(3) -0.013(3) -0.004(3) 0.001(3)
N2_3 0.016(3) 0.027(3) 0.032(3) -0.012(3) -0.005(3) 0.004(3)
Cl1_3 0.014(4) 0.033(5) 0.035(6) -0.008(4) -0.008(4) 0.006(3)
Pt1_3 0.0117(6) 0.0223(8) 0.0288(10) -0.0106(7) -0.0055(7) 0.0023(6)
C1_4 0.025(6) 0.041(6) 0.029(6) -0.009(5) -0.004(5) 0.002(5)
F1_4 0.025(5) 0.025(5) 0.026(5) -0.006(5) -0.007(4) -0.001(5)
C2_4 0.028(6) 0.041(6) 0.031(5) -0.007(5) -0.003(5) 0.001(5)
C25_4 0.024(4) 0.036(4) 0.028(4) -0.011(3) -0.004(3) 0.001(3)
C24_4 0.023(4) 0.035(4) 0.027(4) -0.011(3) -0.004(3) 0.000(3)
C3_4 0.022(4) 0.023(4) 0.023(4) -0.013(4) -0.004(3) 0.001(4)
C4_4 0.021(4) 0.023(4) 0.022(4) -0.013(3) -0.006(3) 0.000(4)
C5_4 0.021(4) 0.023(4) 0.022(4) -0.013(4) -0.005(3) 0.000(4)
C7_4 0.020(3) 0.024(3) 0.023(3) -0.012(3) -0.008(3) 0.002(3)
C6_4 0.020(3) 0.023(3) 0.023(3) -0.013(3) -0.006(3) 0.001(3)
C9_4 0.022(3) 0.022(3) 0.022(3) -0.014(3) -0.005(3) 0.000(3)
C10_4 0.020(3) 0.025(3) 0.024(3) -0.012(3) -0.007(3) 0.001(3)
C11_4 0.023(3) 0.035(4) 0.027(4) -0.012(3) -0.005(3) 0.000(3)
C12_4 0.021(3) 0.024(3) 0.023(3) -0.012(3) -0.007(3) 0.000(3)
C13_4 0.019(3) 0.024(3) 0.023(3) -0.013(2) -0.007(2) 0.001(2)
C14_4 0.020(3) 0.023(3) 0.022(3) -0.013(3) -0.005(3) 0.000(3)
N2_4 0.020(3) 0.028(3) 0.025(3) -0.013(3) -0.005(3) 0.003(3)
C15_4 0.020(3) 0.028(3) 0.024(3) -0.013(3) -0.005(3) 0.001(3)
C16_4 0.021(3) 0.032(3) 0.025(3) -0.012(3) -0.006(3) 0.001(3)
C17_4 0.022(3) 0.033(3) 0.026(3) -0.011(3) -0.005(3) 0.001(3)
C18_4 0.022(3) 0.034(3) 0.027(3) -0.011(3) -0.005(3) 0.001(3)
C19_4 0.022(3) 0.031(3) 0.025(3) -0.013(3) -0.005(3) 0.001(3)
C20_4 0.019(3) 0.026(3) 0.024(3) -0.013(3) -0.006(2) 0.002(3)
C22_4 0.023(3) 0.035(4) 0.027(4) -0.012(3) -0.004(3) 0.001(3)
C23_4 0.023(4) 0.035(4) 0.027(4) -0.011(3) -0.004(3) 0.001(3)
N1_4 0.021(3) 0.023(3) 0.022(3) -0.013(3) -0.006(3) 0.000(3)
Cl1_4 0.020(4) 0.044(5) 0.021(5) -0.009(4) -0.008(4) 0.013(4)
Pt1_4 0.0160(7) 0.0235(8) 0.0209(10) -0.0120(7) -0.0043(6) 0.0041(6)

loop_
_atom_type_symbol
_atom_type_description
_atom_type_scat_dispersion_real
_atom_type_scat_dispersion_imag
_atom_type_scat_source
C C 0.0033 0.0016 'International Tables Vol C Tables 4.2.6.8 and 6.1.1.4'
H H 0.0000 0.0000 'International Tables Vol C Tables 4.2.6.8 and 6.1.1.4'
Cl Cl 0.1484 0.1585 'International Tables Vol C Tables 4.2.6.8 and 6.1.1.4'
F F 0.0171 0.0103 'International Tables Vol C Tables 4.2.6.8 and 6.1.1.4'
N N 0.0061 0.0033 'International Tables Vol C Tables 4.2.6.8 and 6.1.1.4'
Pt Pt -1.7033 8.3905 'International Tables Vol C Tables 4.2.6.8 and 6.1.1.4'

loop_
_geom_angle_atom_site_label_1
_geom_angle_atom_site_label_2
_geom_angle_atom_site_label_3
_geom_angle
_geom_angle_site_symmetry_1
_geom_angle_site_symmetry_3
_geom_angle_publ_flag
Cl1 C1 H1 109.0 . . ?
Cl2 C1 H1 109.0 . . ?
Cl2 C1 Cl1 110(2) . . ?
Cl3 C1 H1 109.0 . . ?
Cl3 C1 Cl1 112(3) . . ?
Cl3 C1 Cl2 108(3) . . ?
Cl4 C2 H2 108.9 . . ?
Cl5 C2 H2 108.9 . . ?
Cl5 C2 Cl4 110(2) . . ?
Cl5 C2 Cl6 111(3) . . ?
Cl6 C2 H2 108.9 . . ?
Cl6 C2 Cl4 109(2) . . ?
Cl7 C3 H3 103.0 . . ?
Cl7 C3 Cl8 111(4) . . ?
Cl8 C3 H3 103.0 . . ?
Cl9 C3 H3 103.0 . . ?
Cl9 C3 Cl7 117(4) . . ?
Cl9 C3 Cl8 117(4) . . ?
Cl10 C4 H4 106.7 . . ?
Cl10 C4 Cl12 109(3) . . ?
Cl11 C4 H4 106.7 . . ?
Cl11 C4 Cl10 113(3) . . ?
Cl11 C4 Cl12 114(3) . . ?
Cl12 C4 H4 106.7 . . ?
C11_1 C6_1 C7_1 114(3) . . ?
C11_1 C6_1 C5_1 117(3) . . ?
C5_1 C6_1 C7_1 129(3) . . ?
F1_1 C7_1 C6_1 111(3) . . ?
C8_1 C7_1 F1_1 129(3) . . ?
C8_1 C7_1 C6_1 119(3) . . ?
C7_1 C8_1 H8_1 118.4 . . ?
C7_1 C8_1 C9_1 123(2) . . ?
C9_1 C8_1 H8_1 118.4 . . ?
C8_1 C9_1 H9_1 121.9 . . ?
C10_1 C9_1 C8_1 116(3) . . ?
C10_1 C9_1 H9_1 121.9 . . ?
C9_1 C10_1 C11_1 121(3) . . ?
C9_1 C10_1 C12_1 119(3) . . ?
C11_1 C10_1 C12_1 119(3) . . ?
C6_1 C11_1 C10_1 126(3) . . ?
C6_1 C11_1 Pt1_1 123(2) . . ?
C10_1 C11_1 Pt1_1 111(3) . . ?
C10_1 C12_1 N2_1 112(3) . . ?
C13_1 C12_1 C10_1 131(3) . . ?
C13_1 C12_1 N2_1 117(3) . . ?
C12_1 C13_1 H13_1 118.0 . . ?
C12_1 C13_1 C14_1 124(3) . . ?
C14_1 C13_1 H13_1 118.0 . . ?
C13_1 C14_1 C15_1 119(3) . . ?
C13_1 C14_1 C23_1 124(3) . . ?
C15_1 C14_1 C23_1 117(3) . . ?
C16_1 C15_1 C14_1 114(3) . . ?
C16_1 C15_1 C17_1 127(3) . . ?
C17_1 C15_1 C14_1 119(3) . . ?
C15_1 C16_1 H16_1 115.0 . . ?
N2_1 C16_1 C15_1 130(3) . . ?
N2_1 C16_1 H16_1 115.0 . . ?
C15_1 C17_1 H17_1 116.5 . . ?
C15_1 C17_1 C18_1 111(2) . . ?
C15_1 C17_1 C21_1 107(2) . . ?
C18_1 C17_1 H17_1 116.5 . . ?
C21_1 C17_1 H17_1 116.5 . . ?
C21_1 C17_1 C18_1 84.5(19) . . ?
C19_1 C18_1 C17_1 118(2) . . ?
C19_1 C18_1 C20_1 107(2) . . ?
C19_1 C18_1 C22_1 119(2) . . ?
C20_1 C18_1 C17_1 114(2) . . ?
C20_1 C18_1 C22_1 114(2) . . ?
C22_1 C18_1 C17_1 84.0(18) . . ?
C18_1 C19_1 H19A_1 109.5 . . ?
C18_1 C19_1 H19B_1 109.5 . . ?
C18_1 C19_1 H19C_1 109.5 . . ?
H19A_1 C19_1 H19B_1 109.5 . . ?
H19A_1 C19_1 H19C_1 109.5 . . ?
H19B_1 C19_1 H19C_1 109.5 . . ?
C18_1 C20_1 H20A_1 109.5 . . ?
C18_1 C20_1 H20B_1 109.5 . . ?
C18_1 C20_1 H20C_1 109.5 . . ?
H20A_1 C20_1 H20B_1 109.5 . . ?
H20A_1 C20_1 H20C_1 109.5 . . ?
H20B_1 C20_1 H20C_1 109.5 . . ?
C17_1 C21_1 H21A_1 114.0 . . ?
C17_1 C21_1 H21B_1 114.0 . . ?
H21A_1 C21_1 H21B_1 111.2 . . ?
C22_1 C21_1 C17_1 88.0(19) . . ?
C22_1 C21_1 H21A_1 114.0 . . ?
C22_1 C21_1 H21B_1 114.0 . . ?
C18_1 C22_1 H22_1 115.5 . . ?
C21_1 C22_1 C18_1 86.0(19) . . ?
C21_1 C22_1 H22_1 115.5 . . ?
C23_1 C22_1 C18_1 111(2) . . ?
C23_1 C22_1 C21_1 110(2) . . ?
C23_1 C22_1 H22_1 115.5 . . ?
C14_1 C23_1 C22_1 113(2) . . ?
C14_1 C23_1 H23A_1 109.0 . . ?
C14_1 C23_1 H23B_1 109.0 . . ?
C22_1 C23_1 H23A_1 109.0 . . ?
C22_1 C23_1 H23B_1 109.0 . . ?
H23A_1 C23_1 H23B_1 107.8 . . ?
C1_1 N1_1 C5_1 112(3) . . ?
C1_1 N1_1 Pt1_1 131(3) . . ?
C5_1 N1_1 Pt1_1 116.6(17) . . ?
N1_1 C1_1 H1_1 116.2 . . ?
C2_1 C1_1 N1_1 128(4) . . ?
C2_1 C1_1 H1_1 116.2 . . ?
C1_1 C2_1 H2_1 119.5 . . ?
C1_1 C2_1 C3_1 121(3) . . ?
C3_1 C2_1 H2_1 119.5 . . ?
C2_1 C3_1 H3_1 123.0 . . ?
C4_1 C3_1 C2_1 114(3) . . ?
C4_1 C3_1 H3_1 123.0 . . ?
C3_1 C4_1 H4_1 119.1 . . ?
C5_1 C4_1 C3_1 122(3) . . ?
C5_1 C4_1 H4_1 119.1 . . ?
N1_1 C5_1 C6_1 105(2) . . ?
C4_1 C5_1 C6_1 132(3) . . ?
C4_1 C5_1 N1_1 123(3) . . ?
C12_1 N2_1 Pt1_1 110(2) . . ?
C16_1 N2_1 C12_1 116(3) . . ?
C16_1 N2_1 Pt1_1 133(2) . . ?
C11_1 Pt1_1 N1_1 78.6(12) . . ?
C11_1 Pt1_1 N2_1 86.6(13) . . ?
C11_1 Pt1_1 Cl1_1 174.8(10) . . ?
N1_1 Pt1_1 N2_1 165.2(10) . . ?
N1_1 Pt1_1 Cl1_1 97.5(8) . . ?
N2_1 Pt1_1 Cl1_1 97.3(8) . . ?
H1A_2 C1_2 H1B_2 109.5 . . ?
H1A_2 C1_2 H1C_2 109.5 . . ?
H1B_2 C1_2 H1C_2 109.5 . . ?
C22_2 C1_2 H1A_2 109.5 . . ?
C22_2 C1_2 H1B_2 109.5 . . ?
C22_2 C1_2 H1C_2 109.5 . . ?
H2A_2 C2_2 H2B_2 109.5 . . ?
H2A_2 C2_2 H2C_2 109.5 . . ?
H2B_2 C2_2 H2C_2 109.5 . . ?
C22_2 C2_2 H2A_2 109.5 . . ?
C22_2 C2_2 H2B_2 109.5 . . ?
C22_2 C2_2 H2C_2 109.5 . . ?
C4_2 C3_2 H3_2 118.3 . . ?
C4_2 C3_2 C9_2 123(4) . . ?
C9_2 C3_2 H3_2 118.3 . . ?
C3_2 C4_2 H4_2 120.8 . . ?
C3_2 C4_2 C5_2 118(3) . . ?
C5_2 C4_2 H4_2 120.8 . . ?
C4_2 C5_2 H5_2 119.3 . . ?
N3_2 C5_2 C4_2 121(3) . . ?
N3_2 C5_2 H5_2 119.3 . . ?
C19_2 C6_2 H6_2 120.2 . . ?
C19_2 C6_2 N2_2 120(3) . . ?
N2_2 C6_2 H6_2 120.2 . . ?
C10_2 C7_2 H7_2 118.3 . . ?
C10_2 C7_2 C12_2 123(3) . . ?
C12_2 C7_2 H7_2 118.3 . . ?
C15_2 C8_2 H8_2 122.8 . . ?
C15_2 C8_2 C17_2 114(3) . . ?
C17_2 C8_2 H8_2 122.8 . . ?
C3_2 C9_2 H9_2 120.4 . . ?
C3_2 C9_2 C16_2 119(3) . . ?
C16_2 C9_2 H9_2 120.4 . . ?
C7_2 C10_2 H10_2 120.2 . . ?
C7_2 C10_2 C18_2 120(3) . . ?
C18_2 C10_2 H10_2 120.2 . . ?
H11A_2 C11_2 H11B_2 108.1 . . ?
C17_2 C11_2 H11A_2 109.5 . . ?
C17_2 C11_2 H11B_2 109.5 . . ?
C20_2 C11_2 H11A_2 109.5 . . ?
C20_2 C11_2 H11B_2 109.5 . . ?
C20_2 C11_2 C17_2 111(2) . . ?
F1_2 C12_2 C7_2 108(2) . . ?
C14_2 C12_2 F1_2 134(3) . . ?
C14_2 C12_2 C7_2 117(3) . . ?
C14_2 C13_2 C18_2 124(3) . . ?
C14_2 C13_2 Pt1_2 119(2) . . ?
C18_2 C13_2 Pt1_2 117(3) . . ?
C12_2 C14_2 C13_2 123(3) . . ?
C12_2 C14_2 C16_2 126(4) . . ?
C13_2 C14_2 C16_2 111(3) . . ?
C8_2 C15_2 C18_2 121(3) . . ?
C8_2 C15_2 N2_2 129(4) . . ?
N2_2 C15_2 C18_2 110(3) . . ?
C14_2 C16_2 C9_2 125(3) . . ?
N3_2 C16_2 C9_2 119(3) . . ?
N3_2 C16_2 C14_2 116(3) . . ?
C8_2 C17_2 C11_2 121(2) . . ?
C19_2 C17_2 C8_2 122(3) . . ?
C19_2 C17_2 C11_2 117(3) . . ?
C13_2 C18_2 C10_2 112(3) . . ?
C13_2 C18_2 C15_2 114(3) . . ?
C15_2 C18_2 C10_2 134(3) . . ?
C6_2 C19_2 C21_2 119(3) . . ?
C17_2 C19_2 C6_2 120(3) . . ?
C17_2 C19_2 C21_2 119(3) . . ?
C11_2 C20_2 H20_2 114.2 . . ?
C11_2 C20_2 C22_2 113(2) . . ?
C11_2 C20_2 C23_2 111(2) . . ?
C22_2 C20_2 H20_2 114.2 . . ?
C23_2 C20_2 H20_2 114.2 . . ?
C23_2 C20_2 C22_2 87(2) . . ?
C19_2 C21_2 H21_2 118.0 . . ?
C19_2 C21_2 C22_2 107(2) . . ?
C22_2 C21_2 H21_2 118.0 . . ?
C23_2 C21_2 C19_2 107(2) . . ?
C23_2 C21_2 H21_2 118.0 . . ?
C23_2 C21_2 C22_2 84(2) . . ?
C2_2 C22_2 C1_2 114(2) . . ?
C2_2 C22_2 C21_2 108(2) . . ?
C20_2 C22_2 C1_2 119(2) . . ?
C20_2 C22_2 C2_2 110(2) . . ?
C20_2 C22_2 C21_2 86(2) . . ?
C21_2 C22_2 C1_2 117(2) . . ?
C6_2 N2_2 Pt1_2 126(2) . . ?
C15_2 N2_2 C6_2 115(3) . . ?
C15_2 N2_2 Pt1_2 119(3) . . ?
C5_2 N3_2 C16_2 118(3) . . ?
C5_2 N3_2 Pt1_2 129(3) . . ?
C16_2 N3_2 Pt1_2 112.6(19) . . ?
C13_2 Pt1_2 N2_2 80.1(13) . . ?
C13_2 Pt1_2 N3_2 81.0(12) . . ?
C13_2 Pt1_2 Cl1_2 177.9(10) . . ?
N2_2 Pt1_2 N3_2 160.9(11) . . ?
N2_2 Pt1_2 Cl1_2 100.2(8) . . ?
N3_2 Pt1_2 Cl1_2 98.8(8) . . ?
C20_2 C23_2 C21_2 88(2) . . ?
C20_2 C23_2 H23A_2 113.9 . . ?
C20_2 C23_2 H23B_2 113.9 . . ?
C21_2 C23_2 H23A_2 113.9 . . ?
C21_2 C23_2 H23B_2 113.9 . . ?
H23A_2 C23_2 H23B_2 111.1 . . ?
H1A_3 C1_3 H1B_3 109.5 . . ?
H1A_3 C1_3 H1C_3 109.5 . . ?
H1B_3 C1_3 H1C_3 109.5 . . ?
C22_3 C1_3 H1A_3 109.5 . . ?
C22_3 C1_3 H1B_3 109.5 . . ?
C22_3 C1_3 H1C_3 109.5 . . ?
H2A_3 C2_3 H2B_3 109.5 . . ?
H2A_3 C2_3 H2C_3 109.5 . . ?
H2B_3 C2_3 H2C_3 109.5 . . ?
C22_3 C2_3 H2A_3 109.5 . . ?
C22_3 C2_3 H2B_3 109.5 . . ?
C22_3 C2_3 H2C_3 109.5 . . ?
C18_3 C7_3 H7_3 119.0 . . ?
N2_3 C7_3 H7_3 119.0 . . ?
N2_3 C7_3 C18_3 122(3) . . ?
C15_3 C6_3 H6_3 118.7 . . ?
C15_3 C6_3 C16_3 123(3) . . ?
C16_3 C6_3 H6_3 118.7 . . ?
C10_3 C9_3 H9_3 120.0 . . ?
C10_3 C9_3 C14_3 120.0 . . ?
C14_3 C9_3 H9_3 120.0 . . ?
C9_3 C10_3 C15_3 127.2(17) . . ?
C11_3 C10_3 C9_3 120.0 . . ?
C11_3 C10_3 C15_3 112.8(17) . . ?
C10_3 C11_3 C12_3 120.0 . . ?
C10_3 C11_3 Pt1_3 120.4(12) . . ?
C12_3 C11_3 Pt1_3 119.5(12) . . ?
C11_3 C12_3 C17_3 112(2) . . ?
C13_3 C12_3 C11_3 120.0 . . ?
C13_3 C12_3 C17_3 128(2) . . ?
F1_3 C13_3 C12_3 119.8(15) . . ?
F1_3 C13_3 C14_3 120.2(15) . . ?
C12_3 C13_3 C14_3 120.0 . . ?
C9_3 C14_3 H14_3 120.0 . . ?
C13_3 C14_3 C9_3 120.0 . . ?
C13_3 C14_3 H14_3 120.0 . . ?
C6_3 C15_3 C10_3 127(3) . . ?
C6_3 C15_3 N2_3 119(3) . . ?
C10_3 C15_3 N2_3 114(2) . . ?
C6_3 C16_3 C23_3 127(2) . . ?
C18_3 C16_3 C6_3 116(2) . . ?
C18_3 C16_3 C23_3 117(2) . . ?
C7_3 C18_3 C16_3 121(3) . . ?
C7_3 C18_3 C21_3 124(2) . . ?
C16_3 C18_3 C21_3 115(2) . . ?
C19_3 C20_3 H20_3 115.9 . . ?
C19_3 C20_3 C22_3 89(2) . . ?
C19_3 C20_3 C23_3 109(2) . . ?
C22_3 C20_3 H20_3 115.9 . . ?
C23_3 C20_3 H20_3 115.9 . . ?
C23_3 C20_3 C22_3 108(2) . . ?
C20_3 C19_3 H19A_3 113.4 . . ?
C20_3 C19_3 H19B_3 113.4 . . ?
C20_3 C19_3 C21_3 91(2) . . ?
H19A_3 C19_3 H19B_3 110.7 . . ?
C21_3 C19_3 H19A_3 113.4 . . ?
C21_3 C19_3 H19B_3 113.4 . . ?
C18_3 C21_3 H21_3 117.6 . . ?
C19_3 C21_3 C18_3 107(2) . . ?
C19_3 C21_3 H21_3 117.6 . . ?
C19_3 C21_3 C22_3 87(2) . . ?
C22_3 C21_3 C18_3 105(2) . . ?
C22_3 C21_3 H21_3 117.6 . . ?
C1_3 C22_3 C20_3 122(2) . . ?
C1_3 C22_3 C21_3 120(2) . . ?
C2_3 C22_3 C1_3 111(2) . . ?
C2_3 C22_3 C20_3 111(2) . . ?
C2_3 C22_3 C21_3 106(2) . . ?
C20_3 C22_3 C21_3 83.0(18) . . ?
C16_3 C23_3 H23A_3 109.1 . . ?
C16_3 C23_3 H23B_3 109.1 . . ?
C20_3 C23_3 C16_3 112(2) . . ?
C20_3 C23_3 H23A_3 109.1 . . ?
C20_3 C23_3 H23B_3 109.1 . . ?
H23A_3 C23_3 H23B_3 107.9 . . ?
C17_3 N1_3 C5_3 116(3) . . ?
C17_3 N1_3 Pt1_3 122.1(19) . . ?
C5_3 N1_3 Pt1_3 122(2) . . ?
N1_3 C17_3 C12_3 107(3) . . ?
N1_3 C17_3 C4_3 126(2) . . ?
C4_3 C17_3 C12_3 127(3) . . ?
C17_3 C4_3 H4_3 120.2 . . ?
C3_3 C4_3 C17_3 120(3) . . ?
C3_3 C4_3 H4_3 120.2 . . ?
C4_3 C3_3 H3_3 122.3 . . ?
C8_3 C3_3 C4_3 115(3) . . ?
C8_3 C3_3 H3_3 122.3 . . ?
C3_3 C8_3 H8_3 116.9 . . ?
C3_3 C8_3 C5_3 126(3) . . ?
C5_3 C8_3 H8_3 116.9 . . ?
N1_3 C5_3 C8_3 116(3) . . ?
N1_3 C5_3 H5_3 121.8 . . ?
C8_3 C5_3 H5_3 121.8 . . ?
C7_3 N2_3 C15_3 120(2) . . ?
C7_3 N2_3 Pt1_3 127.0(19) . . ?
C15_3 N2_3 Pt1_3 111.7(18) . . ?
C11_3 Pt1_3 N1_3 79.4(10) . . ?
C11_3 Pt1_3 N2_3 81.2(10) . . ?
C11_3 Pt1_3 Cl1_3 179.2(8) . . ?
N1_3 Pt1_3 N2_3 160.6(11) . . ?
N1_3 Pt1_3 Cl1_3 100.8(8) . . ?
N2_3 Pt1_3 Cl1_3 98.6(8) . . ?
H1A_4 C1_4 H1B_4 109.5 . . ?
H1A_4 C1_4 H1C_4 109.5 . . ?
H1B_4 C1_4 H1C_4 109.5 . . ?
C24_4 C1_4 H1A_4 109.5 . . ?
C24_4 C1_4 H1B_4 109.5 . . ?
C24_4 C1_4 H1C_4 109.5 . . ?
H2A_4 C2_4 H2B_4 109.5 . . ?
H2A_4 C2_4 H2C_4 109.5 . . ?
H2B_4 C2_4 H2C_4 109.5 . . ?
C24_4 C2_4 H2A_4 109.5 . . ?
C24_4 C2_4 H2B_4 109.5 . . ?
C24_4 C2_4 H2C_4 109.5 . . ?
C24_4 C25_4 H25_4 115.0 . . ?
C11_4 C25_4 H25_4 115.0 . . ?
C11_4 C25_4 C24_4 115(2) . . ?
C23_4 C25_4 H25_4 115.0 . . ?
C23_4 C25_4 C24_4 88(2) . . ?
C23_4 C25_4 C11_4 105(2) . . ?
C1_4 C24_4 C25_4 119(2) . . ?
C1_4 C24_4 C22_4 116(2) . . ?
C2_4 C24_4 C1_4 108(2) . . ?
C2_4 C24_4 C25_4 114(2) . . ?
C2_4 C24_4 C22_4 116(2) . . ?
C25_4 C24_4 C22_4 82.1(19) . . ?
C4_4 C3_4 H3_4 123.3 . . ?
C4_4 C3_4 C5_4 113(3) . . ?
C5_4 C3_4 H3_4 123.3 . . ?
C3_4 C4_4 H4_4 115.9 . . ?
N1_4 C4_4 C3_4 128(4) . . ?
N1_4 C4_4 H4_4 115.9 . . ?
C3_4 C5_4 H5_4 118.8 . . ?
C9_4 C5_4 C3_4 122(3) . . ?
C9_4 C5_4 H5_4 118.8 . . ?
C10_4 C7_4 H7_4 118.2 . . ?
C10_4 C7_4 C12_4 124(3) . . ?
C12_4 C7_4 H7_4 118.2 . . ?
C13_4 C6_4 C12_4 111(2) . . ?
C14_4 C6_4 C12_4 131(3) . . ?
C14_4 C6_4 C13_4 118(3) . . ?
C5_4 C9_4 H9_4 120.5 . . ?
C14_4 C9_4 C5_4 119(3) . . ?
C14_4 C9_4 H9_4 120.5 . . ?
C7_4 C10_4 H10_4 121.2 . . ?
C7_4 C10_4 C20_4 118(2) . . ?
C20_4 C10_4 H10_4 121.2 . . ?
C25_4 C11_4 H11A_4 109.6 . . ?
C25_4 C11_4 H11B_4 109.6 . . ?
H11A_4 C11_4 H11B_4 108.1 . . ?
C17_4 C11_4 C25_4 110(2) . . ?
C17_4 C11_4 H11A_4 109.6 . . ?
C17_4 C11_4 H11B_4 109.6 . . ?
F1_4 C12_4 C7_4 119(2) . . ?
F1_4 C12_4 C6_4 119(2) . . ?
C7_4 C12_4 C6_4 122(2) . . ?
C6_4 C13_4 Pt1_4 114.8(19) . . ?
C20_4 C13_4 C6_4 127(2) . . ?
C20_4 C13_4 Pt1_4 118(2) . . ?
C6_4 C14_4 N1_4 114(3) . . ?
C9_4 C14_4 C6_4 127(3) . . ?
C9_4 C14_4 N1_4 118(3) . . ?
C15_4 N2_4 C19_4 120.0 . . ?
C15_4 N2_4 Pt1_4 116.1(10) . . ?
C19_4 N2_4 Pt1_4 123.8(10) . . ?
N2_4 C15_4 C20_4 111.0(15) . . ?
C16_4 C15_4 N2_4 120.0 . . ?
C16_4 C15_4 C20_4 129.0(15) . . ?
C15_4 C16_4 H16_4 120.0 . . ?
C15_4 C16_4 C17_4 120.0 . . ?
C17_4 C16_4 H16_4 120.0 . . ?
C16_4 C17_4 C11_4 120.2(16) . . ?
C18_4 C17_4 C11_4 119.8(16) . . ?
C18_4 C17_4 C16_4 120.0 . . ?
C17_4 C18_4 C19_4 120.0 . . ?
C22_4 C18_4 C17_4 115.9(16) . . ?
C22_4 C18_4 C19_4 124.1(16) . . ?
N2_4 C19_4 H19_4 120.0 . . ?
C18_4 C19_4 N2_4 120.0 . . ?
C18_4 C19_4 H19_4 120.0 . . ?
C10_4 C20_4 C15_4 127(2) . . ?
C13_4 C20_4 C10_4 119.4(19) . . ?
C13_4 C20_4 C15_4 114(2) . . ?
C24_4 C22_4 H22_4 115.0 . . ?
C18_4 C22_4 C24_4 113(2) . . ?
C18_4 C22_4 H22_4 115.0 . . ?
C18_4 C22_4 C23_4 110(2) . . ?
C23_4 C22_4 C24_4 84.5(19) . . ?
C23_4 C22_4 H22_4 115.0 . . ?
C25_4 C23_4 C22_4 87.4(19) . . ?
C25_4 C23_4 H23A_4 114.1 . . ?
C25_4 C23_4 H23B_4 114.1 . . ?
C22_4 C23_4 H23A_4 114.1 . . ?
C22_4 C23_4 H23B_4 114.1 . . ?
H23A_4 C23_4 H23B_4 111.3 . . ?
C4_4 N1_4 C14_4 119(3) . . ?
C4_4 N1_4 Pt1_4 131(3) . . ?
C14_4 N1_4 Pt1_4 110.6(19) . . ?
C13_4 Pt1_4 N2_4 80.9(10) . . ?
C13_4 Pt1_4 N1_4 81.9(11) . . ?
C13_4 Pt1_4 Cl1_4 176.1(9) . . ?
N2_4 Pt1_4 N1_4 162.6(8) . . ?
N2_4 Pt1_4 Cl1_4 98.2(6) . . ?
N1_4 Pt1_4 Cl1_4 99.1(8) . . ?

loop_
_geom_bond_atom_site_label_1
_geom_bond_atom_site_label_2
_geom_bond_distance
_geom_bond_site_symmetry_2
_geom_bond_publ_flag
C1 H1 0.9800 . ?
C1 Cl1 1.79(5) . ?
C1 Cl2 1.77(4) . ?
C1 Cl3 1.72(4) . ?
C2 H2 0.9800 . ?
C2 Cl4 1.80(5) . ?
C2 Cl5 1.73(4) . ?
C2 Cl6 1.75(5) . ?
C3 H3 0.9800 . ?
C3 Cl7 1.67(7) . ?
C3 Cl8 1.72(6) . ?
C3 Cl9 1.63(6) . ?
C4 H4 0.9800 . ?
C4 Cl10 1.71(5) . ?
C4 Cl11 1.70(5) . ?
C4 Cl12 1.76(5) . ?
F1_1 C7_1 1.35(4) . ?
C6_1 C7_1 1.54(5) . ?
C6_1 C11_1 1.27(5) . ?
C6_1 C5_1 1.539(12) . ?
C7_1 C8_1 1.35(3) . ?
C8_1 H8_1 0.9300 . ?
C8_1 C9_1 1.41(3) . ?
C9_1 H9_1 0.9300 . ?
C9_1 C10_1 1.36(4) . ?
C10_1 C11_1 1.42(4) . ?
C10_1 C12_1 1.47(5) . ?
C11_1 Pt1_1 1.95(3) . ?
C12_1 C13_1 1.35(4) . ?
C12_1 N2_1 1.48(4) . ?
C13_1 H13_1 0.9300 . ?
C13_1 C14_1 1.37(4) . ?
C14_1 C15_1 1.43(4) . ?
C14_1 C23_1 1.45(4) . ?
C15_1 C16_1 1.38(4) . ?
C15_1 C17_1 1.42(4) . ?
C16_1 H16_1 0.9300 . ?
C16_1 N2_1 1.25(4) . ?
C17_1 H17_1 0.9800 . ?
C17_1 C18_1 1.64(4) . ?
C17_1 C21_1 1.59(4) . ?
C18_1 C19_1 1.44(4) . ?
C18_1 C20_1 1.57(4) . ?
C18_1 C22_1 1.62(4) . ?
C19_1 H19A_1 0.9600 . ?
C19_1 H19B_1 0.9600 . ?
C19_1 H19C_1 0.9600 . ?
C20_1 H20A_1 0.9600 . ?
C20_1 H20B_1 0.9600 . ?
C20_1 H20C_1 0.9600 . ?
C21_1 H21A_1 0.9700 . ?
C21_1 H21B_1 0.9700 . ?
C21_1 C22_1 1.56(4) . ?
C22_1 H22_1 0.9800 . ?
C22_1 C23_1 1.51(4) . ?
C23_1 H23A_1 0.9700 . ?
C23_1 H23B_1 0.9700 . ?
N1_1 C1_1 1.27(4) . ?
N1_1 C5_1 1.52(4) . ?
N1_1 Pt1_1 2.04(3) . ?
C1_1 H1_1 0.9300 . ?
C1_1 C2_1 1.24(5) . ?
C2_1 H2_1 0.9300 . ?
C2_1 C3_1 1.42(4) . ?
C3_1 H3_1 0.9300 . ?
C3_1 C4_1 1.42(4) . ?
C4_1 H4_1 0.9300 . ?
C4_1 C5_1 1.19(5) . ?
N2_1 Pt1_1 2.04(3) . ?
Cl1_1 Pt1_1 2.444(10) . ?
C1_2 H1A_2 0.9600 . ?
C1_2 H1B_2 0.9600 . ?
C1_2 H1C_2 0.9600 . ?
C1_2 C22_2 1.61(4) . ?
F1_2 C12_2 1.32(4) . ?
C2_2 H2A_2 0.9600 . ?
C2_2 H2B_2 0.9600 . ?
C2_2 H2C_2 0.9600 . ?
C2_2 C22_2 1.55(4) . ?
C3_2 H3_2 0.9300 . ?
C3_2 C4_2 1.28(4) . ?
C3_2 C9_2 1.33(4) . ?
C4_2 H4_2 0.9300 . ?
C4_2 C5_2 1.51(5) . ?
C5_2 H5_2 0.9300 . ?
C5_2 N3_2 1.34(4) . ?
C6_2 H6_2 0.9300 . ?
C6_2 C19_2 1.40(4) . ?
C6_2 N2_2 1.43(5) . ?
C7_2 H7_2 0.9300 . ?
C7_2 C10_2 1.32(4) . ?
C7_2 C12_2 1.44(4) . ?
C8_2 H8_2 0.9300 . ?
C8_2 C15_2 1.34(4) . ?
C8_2 C17_2 1.42(4) . ?
C9_2 H9_2 0.9300 . ?
C9_2 C16_2 1.51(5) . ?
C10_2 H10_2 0.9300 . ?
C10_2 C18_2 1.49(5) . ?
C11_2 H11A_2 0.9700 . ?
C11_2 H11B_2 0.9700 . ?
C11_2 C17_2 1.56(4) . ?
C11_2 C20_2 1.50(4) . ?
C12_2 C14_2 1.27(5) . ?
C13_2 C14_2 1.35(5) . ?
C13_2 C18_2 1.43(4) . ?
C13_2 Pt1_2 1.91(3) . ?
C14_2 C16_2 1.46(4) . ?
C15_2 C18_2 1.45(5) . ?
C15_2 N2_2 1.36(4) . ?
C16_2 N3_2 1.36(4) . ?
C17_2 C19_2 1.35(4) . ?
C19_2 C21_2 1.56(4) . ?
C20_2 H20_2 0.9800 . ?
C20_2 C22_2 1.53(4) . ?
C20_2 C23_2 1.52(4) . ?
C21_2 H21_2 0.9800 . ?
C21_2 C22_2 1.59(4) . ?
C21_2 C23_2 1.54(4) . ?
N2_2 Pt1_2 1.98(3) . ?
N3_2 Pt1_2 2.00(3) . ?
Cl1_2 Pt1_2 2.383(9) . ?
C23_2 H23A_2 0.9700 . ?
C23_2 H23B_2 0.9700 . ?
C1_3 H1A_3 0.9600 . ?
C1_3 H1B_3 0.9600 . ?
C1_3 H1C_3 0.9600 . ?
C1_3 C22_3 1.55(4) . ?
F1_3 C13_3 1.36(2) . ?
C2_3 H2A_3 0.9600 . ?
C2_3 H2B_3 0.9600 . ?
C2_3 H2C_3 0.9600 . ?
C2_3 C22_3 1.55(4) . ?
C7_3 H7_3 0.9300 . ?
C7_3 C18_3 1.37(3) . ?
C7_3 N2_3 1.29(3) . ?
C6_3 H6_3 0.9300 . ?
C6_3 C15_3 1.31(3) . ?
C6_3 C16_3 1.42(4) . ?
C9_3 H9_3 0.9300 . ?
C9_3 C10_3 1.3900 . ?
C9_3 C14_3 1.3900 . ?
C10_3 C11_3 1.3900 . ?
C10_3 C15_3 1.41(3) . ?
C11_3 C12_3 1.3900 . ?
C11_3 Pt1_3 1.874(14) . ?
C12_3 C13_3 1.3900 . ?
C12_3 C17_3 1.542(12) . ?
C13_3 C14_3 1.3900 . ?
C14_3 H14_3 0.9300 . ?
C15_3 N2_3 1.46(3) . ?
C16_3 C18_3 1.41(4) . ?
C16_3 C23_3 1.58(4) . ?
C18_3 C21_3 1.64(4) . ?
C20_3 H20_3 0.9800 . ?
C20_3 C19_3 1.45(3) . ?
C20_3 C22_3 1.58(4) . ?
C20_3 C23_3 1.55(4) . ?
C19_3 H19A_3 0.9700 . ?
C19_3 H19B_3 0.9700 . ?
C19_3 C21_3 1.49(3) . ?
C21_3 H21_3 0.9800 . ?
C21_3 C22_3 1.59(4) . ?
C23_3 H23A_3 0.9700 . ?
C23_3 H23B_3 0.9700 . ?
N1_3 C17_3 1.33(5) . ?
N1_3 C5_3 1.43(4) . ?
N1_3 Pt1_3 1.96(3) . ?
C17_3 C4_3 1.41(5) . ?
C4_3 H4_3 0.9300 . ?
C4_3 C3_3 1.38(4) . ?
C3_3 H3_3 0.9300 . ?
C3_3 C8_3 1.34(5) . ?
C8_3 H8_3 0.9300 . ?
C8_3 C5_3 1.44(5) . ?
C5_3 H5_3 0.9300 . ?
N2_3 Pt1_3 2.02(2) . ?
Cl1_3 Pt1_3 2.408(9) . ?
C1_4 H1A_4 0.9600 . ?
C1_4 H1B_4 0.9600 . ?
C1_4 H1C_4 0.9600 . ?
C1_4 C24_4 1.51(3) . ?
F1_4 C12_4 1.31(3) . ?
C2_4 H2A_4 0.9600 . ?
C2_4 H2B_4 0.9600 . ?
C2_4 H2C_4 0.9600 . ?
C2_4 C24_4 1.40(4) . ?
C25_4 H25_4 0.9800 . ?
C25_4 C24_4 1.55(4) . ?
C25_4 C11_4 1.54(4) . ?
C25_4 C23_4 1.51(3) . ?
C24_4 C22_4 1.64(4) . ?
C3_4 H3_4 0.9300 . ?
C3_4 C4_4 1.30(5) . ?
C3_4 C5_4 1.44(5) . ?
C4_4 H4_4 0.9300 . ?
C4_4 N1_4 1.28(4) . ?
C5_4 H5_4 0.9300 . ?
C5_4 C9_4 1.37(4) . ?
C7_4 H7_4 0.9300 . ?
C7_4 C10_4 1.31(3) . ?
C7_4 C12_4 1.42(3) . ?
C6_4 C12_4 1.46(4) . ?
C6_4 C13_4 1.40(3) . ?
C6_4 C14_4 1.38(4) . ?
C9_4 H9_4 0.9300 . ?
C9_4 C14_4 1.34(5) . ?
C10_4 H10_4 0.9300 . ?
C10_4 C20_4 1.42(3) . ?
C11_4 H11A_4 0.9700 . ?
C11_4 H11B_4 0.9700 . ?
C11_4 C17_4 1.44(3) . ?
C13_4 C20_4 1.38(3) . ?
C13_4 Pt1_4 1.95(3) . ?
C14_4 N1_4 1.45(4) . ?
N2_4 C15_4 1.3900 . ?
N2_4 C19_4 1.3900 . ?
N2_4 Pt1_4 2.037(12) . ?
C15_4 C16_4 1.3900 . ?
C15_4 C20_4 1.535(11) . ?
C16_4 H16_4 0.9300 . ?
C16_4 C17_4 1.3900 . ?
C17_4 C18_4 1.3900 . ?
C18_4 C19_4 1.3900 . ?
C18_4 C22_4 1.39(3) . ?
C19_4 H19_4 0.9300 . ?
C22_4 H22_4 0.9800 . ?
C22_4 C23_4 1.53(4) . ?
C23_4 H23A_4 0.9700 . ?
C23_4 H23B_4 0.9700 . ?
N1_4 Pt1_4 2.07(3) . ?
Cl1_4 Pt1_4 2.436(9) . ?

loop_
_geom_torsion_atom_site_label_1
_geom_torsion_atom_site_label_2
_geom_torsion_atom_site_label_3
_geom_torsion_atom_site_label_4
_geom_torsion
_geom_torsion_site_symmetry_1
_geom_torsion_site_symmetry_2
_geom_torsion_site_symmetry_3
_geom_torsion_site_symmetry_4
_geom_torsion_publ_flag
F1_1 C7_1 C8_1 C9_1 169(3) . . . . ?
C6_1 C7_1 C8_1 C9_1 1(4) . . . . ?
C7_1 C6_1 C11_1 C10_1 -5(5) . . . . ?
C7_1 C6_1 C11_1 Pt1_1 -178(2) . . . . ?
C7_1 C6_1 C5_1 N1_1 179(3) . . . . ?
C7_1 C6_1 C5_1 C4_1 1(6) . . . . ?
C7_1 C8_1 C9_1 C10_1 1(4) . . . . ?
C8_1 C9_1 C10_1 C11_1 -5(4) . . . . ?
C8_1 C9_1 C10_1 C12_1 -180(2) . . . . ?
C9_1 C10_1 C11_1 C6_1 7(6) . . . . ?
C9_1 C10_1 C11_1 Pt1_1 -179(3) . . . . ?
C9_1 C10_1 C12_1 C13_1 -5(5) . . . . ?
C9_1 C10_1 C12_1 N2_1 178(3) . . . . ?
C10_1 C12_1 C13_1 C14_1 -177(3) . . . . ?
C10_1 C12_1 N2_1 C16_1 -180(3) . . . . ?
C10_1 C12_1 N2_1 Pt1_1 0(3) . . . . ?
C11_1 C6_1 C7_1 F1_1 -169(3) . . . . ?
C11_1 C6_1 C7_1 C8_1 1(4) . . . . ?
C11_1 C6_1 C5_1 N1_1 -6(4) . . . . ?
C11_1 C6_1 C5_1 C4_1 177(4) . . . . ?
C11_1 C10_1 C12_1 C13_1 180(3) . . . . ?
C11_1 C10_1 C12_1 N2_1 3(4) . . . . ?
C12_1 C10_1 C11_1 C6_1 -177(3) . . . . ?
C12_1 C10_1 C11_1 Pt1_1 -4(4) . . . . ?
C12_1 C13_1 C14_1 C15_1 -4(4) . . . . ?
C12_1 C13_1 C14_1 C23_1 -180(3) . . . . ?
C13_1 C12_1 N2_1 C16_1 3(4) . . . . ?
C13_1 C12_1 N2_1 Pt1_1 -178(2) . . . . ?
C13_1 C14_1 C15_1 C16_1 5(3) . . . . ?
C13_1 C14_1 C15_1 C17_1 -178(2) . . . . ?
C13_1 C14_1 C23_1 C22_1 176(2) . . . . ?
C14_1 C15_1 C16_1 N2_1 -3(5) . . . . ?
C14_1 C15_1 C17_1 C18_1 -44(3) . . . . ?
C14_1 C15_1 C17_1 C21_1 47(3) . . . . ?
C15_1 C14_1 C23_1 C22_1 0(3) . . . . ?
C15_1 C16_1 N2_1 C12_1 -1(5) . . . . ?
C15_1 C16_1 N2_1 Pt1_1 180(2) . . . . ?
C15_1 C17_1 C18_1 C19_1 -43(3) . . . . ?
C15_1 C17_1 C18_1 C20_1 -170(2) . . . . ?
C15_1 C17_1 C18_1 C22_1 76(2) . . . . ?
C15_1 C17_1 C21_1 C22_1 -79(2) . . . . ?
C16_1 C15_1 C17_1 C18_1 132(3) . . . . ?
C16_1 C15_1 C17_1 C21_1 -137(3) . . . . ?
C17_1 C15_1 C16_1 N2_1 -179(3) . . . . ?
C17_1 C18_1 C22_1 C21_1 30.7(19) . . . . ?
C17_1 C18_1 C22_1 C23_1 -79(2) . . . . ?
C17_1 C21_1 C22_1 C18_1 -32(2) . . . . ?
C17_1 C21_1 C22_1 C23_1 79(2) . . . . ?
C18_1 C17_1 C21_1 C22_1 31.4(19) . . . . ?
C18_1 C22_1 C23_1 C14_1 49(3) . . . . ?
C19_1 C18_1 C22_1 C21_1 149(3) . . . . ?
C19_1 C18_1 C22_1 C23_1 39(3) . . . . ?
C20_1 C18_1 C22_1 C21_1 -83(2) . . . . ?
C20_1 C18_1 C22_1 C23_1 167(2) . . . . ?
C21_1 C17_1 C18_1 C19_1 -150(3) . . . . ?
C21_1 C17_1 C18_1 C20_1 83(2) . . . . ?
C21_1 C17_1 C18_1 C22_1 -30.1(19) . . . . ?
C21_1 C22_1 C23_1 C14_1 -45(3) . . . . ?
C23_1 C14_1 C15_1 C16_1 -178(2) . . . . ?
C23_1 C14_1 C15_1 C17_1 -2(4) . . . . ?
N1_1 C1_1 C2_1 C3_1 -7(6) . . . . ?
C1_1 N1_1 C5_1 C6_1 -178(3) . . . . ?
C1_1 N1_1 C5_1 C4_1 -1(5) . . . . ?
C1_1 C2_1 C3_1 C4_1 9(5) . . . . ?
C2_1 C3_1 C4_1 C5_1 -7(5) . . . . ?
C3_1 C4_1 C5_1 C6_1 180(3) . . . . ?
C3_1 C4_1 C5_1 N1_1 3(6) . . . . ?
C5_1 C6_1 C7_1 F1_1 7(5) . . . . ?
C5_1 C6_1 C7_1 C8_1 177(3) . . . . ?
C5_1 C6_1 C11_1 C10_1 179(3) . . . . ?
C5_1 C6_1 C11_1 Pt1_1 6(4) . . . . ?
C5_1 N1_1 C1_1 C2_1 3(5) . . . . ?
N2_1 C12_1 C13_1 C14_1 -1(4) . . . . ?
Pt1_1 N1_1 C1_1 C2_1 -179(3) . . . . ?
Pt1_1 N1_1 C5_1 C6_1 4(3) . . . . ?
Pt1_1 N1_1 C5_1 C4_1 -179(3) . . . . ?
F1_2 C12_2 C14_2 C13_2 -172(3) . . . . ?
F1_2 C12_2 C14_2 C16_2 12(6) . . . . ?
C3_2 C4_2 C5_2 N3_2 -2(5) . . . . ?
C3_2 C9_2 C16_2 C14_2 -176(3) . . . . ?
C3_2 C9_2 C16_2 N3_2 -1(5) . . . . ?
C4_2 C3_2 C9_2 C16_2 -3(5) . . . . ?
C4_2 C5_2 N3_2 C16_2 -2(5) . . . . ?
C4_2 C5_2 N3_2 Pt1_2 -177(2) . . . . ?
C6_2 C19_2 C21_2 C22_2 141(3) . . . . ?
C6_2 C19_2 C21_2 C23_2 -131(3) . . . . ?
C7_2 C10_2 C18_2 C13_2 0(4) . . . . ?
C7_2 C10_2 C18_2 C15_2 -175(3) . . . . ?
C7_2 C12_2 C14_2 C13_2 -7(5) . . . . ?
C7_2 C12_2 C14_2 C16_2 178(3) . . . . ?
C8_2 C15_2 C18_2 C10_2 3(6) . . . . ?
C8_2 C15_2 C18_2 C13_2 -172(3) . . . . ?
C8_2 C15_2 N2_2 C6_2 1(5) . . . . ?
C8_2 C15_2 N2_2 Pt1_2 172(3) . . . . ?
C8_2 C17_2 C19_2 C6_2 -3(4) . . . . ?
C8_2 C17_2 C19_2 C21_2 -173(2) . . . . ?
C9_2 C3_2 C4_2 C5_2 5(5) . . . . ?
C9_2 C16_2 N3_2 C5_2 3(4) . . . . ?
C9_2 C16_2 N3_2 Pt1_2 179(2) . . . . ?
C10_2 C7_2 C12_2 F1_2 177(3) . . . . ?
C10_2 C7_2 C12_2 C14_2 8(4) . . . . ?
C11_2 C17_2 C19_2 C6_2 176(2) . . . . ?
C11_2 C17_2 C19_2 C21_2 6(4) . . . . ?
C11_2 C20_2 C22_2 C1_2 36(3) . . . . ?
C11_2 C20_2 C22_2 C2_2 170(2) . . . . ?
C11_2 C20_2 C22_2 C21_2 -83(2) . . . . ?
C11_2 C20_2 C23_2 C21_2 84(2) . . . . ?
C12_2 C7_2 C10_2 C18_2 -4(4) . . . . ?
C12_2 C14_2 C16_2 C9_2 -6(5) . . . . ?
C12_2 C14_2 C16_2 N3_2 179(3) . . . . ?
C13_2 C14_2 C16_2 C9_2 178(3) . . . . ?
C13_2 C14_2 C16_2 N3_2 3(4) . . . . ?
C14_2 C13_2 C18_2 C10_2 1(5) . . . . ?
C14_2 C13_2 C18_2 C15_2 177(3) . . . . ?
C14_2 C16_2 N3_2 C5_2 179(3) . . . . ?
C14_2 C16_2 N3_2 Pt1_2 -6(3) . . . . ?
C15_2 C8_2 C17_2 C11_2 -173(3) . . . . ?
C15_2 C8_2 C17_2 C19_2 6(4) . . . . ?
C17_2 C8_2 C15_2 C18_2 174(3) . . . . ?
C17_2 C8_2 C15_2 N2_2 -5(5) . . . . ?
C17_2 C11_2 C20_2 C22_2 50(3) . . . . ?
C17_2 C11_2 C20_2 C23_2 -46(3) . . . . ?
C17_2 C19_2 C21_2 C22_2 -49(3) . . . . ?
C17_2 C19_2 C21_2 C23_2 40(3) . . . . ?
C18_2 C13_2 C14_2 C12_2 3(6) . . . . ?
C18_2 C13_2 C14_2 C16_2 179(3) . . . . ?
C18_2 C15_2 N2_2 C6_2 -178(3) . . . . ?
C18_2 C15_2 N2_2 Pt1_2 -7(4) . . . . ?
C19_2 C6_2 N2_2 C15_2 2(4) . . . . ?
C19_2 C6_2 N2_2 Pt1_2 -169(2) . . . . ?
C19_2 C21_2 C22_2 C1_2 -43(3) . . . . ?
C19_2 C21_2 C22_2 C2_2 -173(2) . . . . ?
C19_2 C21_2 C22_2 C20_2 77(2) . . . . ?
C19_2 C21_2 C23_2 C20_2 -77(2) . . . . ?
C20_2 C11_2 C17_2 C8_2 175(2) . . . . ?
C20_2 C11_2 C17_2 C19_2 -4(3) . . . . ?
C22_2 C20_2 C23_2 C21_2 -30(2) . . . . ?
C22_2 C21_2 C23_2 C20_2 29(2) . . . . ?
N2_2 C6_2 C19_2 C17_2 -1(4) . . . . ?
N2_2 C6_2 C19_2 C21_2 169(2) . . . . ?
N2_2 C15_2 C18_2 C10_2 -177(3) . . . . ?
N2_2 C15_2 C18_2 C13_2 8(4) . . . . ?
Pt1_2 C13_2 C14_2 C12_2 -175(3) . . . . ?
Pt1_2 C13_2 C14_2 C16_2 2(4) . . . . ?
Pt1_2 C13_2 C18_2 C10_2 179(2) . . . . ?
Pt1_2 C13_2 C18_2 C15_2 -5(4) . . . . ?
C23_2 C20_2 C22_2 C1_2 147(3) . . . . ?
C23_2 C20_2 C22_2 C2_2 -79(3) . . . . ?
C23_2 C20_2 C22_2 C21_2 29(2) . . . . ?
C23_2 C21_2 C22_2 C1_2 -149(2) . . . . ?
C23_2 C21_2 C22_2 C2_2 81(2) . . . . ?
C23_2 C21_2 C22_2 C20_2 -29(2) . . . . ?
F1_3 C13_3 C14_3 C9_3 178(2) . . . . ?
C7_3 C18_3 C21_3 C19_3 -133(3) . . . . ?
C7_3 C18_3 C21_3 C22_3 136(3) . . . . ?
C6_3 C15_3 N2_3 C7_3 4(3) . . . . ?
C6_3 C15_3 N2_3 Pt1_3 171(2) . . . . ?
C6_3 C16_3 C18_3 C7_3 -2(4) . . . . ?
C6_3 C16_3 C18_3 C21_3 -176(2) . . . . ?
C6_3 C16_3 C23_3 C20_3 177(2) . . . . ?
C9_3 C10_3 C11_3 C12_3 0.0 . . . . ?
C9_3 C10_3 C11_3 Pt1_3 176.4(16) . . . . ?
C9_3 C10_3 C15_3 C6_3 12(4) . . . . ?
C9_3 C10_3 C15_3 N2_3 -175.8(16) . . . . ?
C10_3 C9_3 C14_3 C13_3 0.0 . . . . ?
C10_3 C11_3 C12_3 C13_3 0.0 . . . . ?
C10_3 C11_3 C12_3 C17_3 -178(2) . . . . ?
C10_3 C11_3 Pt1_3 N1_3 -180.0(15) . . . . ?
C10_3 C11_3 Pt1_3 N2_3 1.1(13) . . . . ?
C10_3 C15_3 N2_3 C7_3 -169(2) . . . . ?
C10_3 C15_3 N2_3 Pt1_3 -3(3) . . . . ?
C11_3 C10_3 C15_3 C6_3 -169(2) . . . . ?
C11_3 C10_3 C15_3 N2_3 3(3) . . . . ?
C11_3 C12_3 C13_3 F1_3 -178(2) . . . . ?
C11_3 C12_3 C13_3 C14_3 0.0 . . . . ?
C11_3 C12_3 C17_3 N1_3 -5(3) . . . . ?
C11_3 C12_3 C17_3 C4_3 -179(3) . . . . ?
C12_3 C11_3 Pt1_3 N1_3 -3.5(12) . . . . ?
C12_3 C11_3 Pt1_3 N2_3 177.5(13) . . . . ?
C12_3 C13_3 C14_3 C9_3 0.0 . . . . ?
C12_3 C17_3 C4_3 C3_3 -177(3) . . . . ?
C13_3 C12_3 C17_3 N1_3 177.7(19) . . . . ?
C13_3 C12_3 C17_3 C4_3 3(5) . . . . ?
C14_3 C9_3 C10_3 C11_3 0.0 . . . . ?
C14_3 C9_3 C10_3 C15_3 179(2) . . . . ?
C15_3 C6_3 C16_3 C18_3 3(4) . . . . ?
C15_3 C6_3 C16_3 C23_3 -174(2) . . . . ?
C15_3 C10_3 C11_3 C12_3 -179(2) . . . . ?
C15_3 C10_3 C11_3 Pt1_3 -3(2) . . . . ?
C16_3 C6_3 C15_3 C10_3 168(2) . . . . ?
C16_3 C6_3 C15_3 N2_3 -4(4) . . . . ?
C16_3 C18_3 C21_3 C19_3 41(3) . . . . ?
C16_3 C18_3 C21_3 C22_3 -50(3) . . . . ?
C18_3 C7_3 N2_3 C15_3 -3(4) . . . . ?
C18_3 C7_3 N2_3 Pt1_3 -167(2) . . . . ?
C18_3 C16_3 C23_3 C20_3 -1(3) . . . . ?
C18_3 C21_3 C22_3 C1_3 -37(3) . . . . ?
C18_3 C21_3 C22_3 C2_3 -164(2) . . . . ?
C18_3 C21_3 C22_3 C20_3 85(2) . . . . ?
C20_3 C19_3 C21_3 C18_3 -81(2) . . . . ?
C20_3 C19_3 C21_3 C22_3 24(2) . . . . ?
C19_3 C20_3 C22_3 C1_3 143(3) . . . . ?
C19_3 C20_3 C22_3 C2_3 -82(3) . . . . ?
C19_3 C20_3 C22_3 C21_3 23(2) . . . . ?
C19_3 C20_3 C23_3 C16_3 -46(3) . . . . ?
C19_3 C21_3 C22_3 C1_3 -145(3) . . . . ?
C19_3 C21_3 C22_3 C2_3 88(2) . . . . ?
C19_3 C21_3 C22_3 C20_3 -22(2) . . . . ?
C22_3 C20_3 C19_3 C21_3 -24(2) . . . . ?
C22_3 C20_3 C23_3 C16_3 49(3) . . . . ?
C23_3 C16_3 C18_3 C7_3 176(2) . . . . ?
C23_3 C16_3 C18_3 C21_3 2(3) . . . . ?
C23_3 C20_3 C19_3 C21_3 85(2) . . . . ?
C23_3 C20_3 C22_3 C1_3 34(3) . . . . ?
C23_3 C20_3 C22_3 C2_3 168(2) . . . . ?
C23_3 C20_3 C22_3 C21_3 -87(2) . . . . ?
N1_3 C17_3 C4_3 C3_3 10(5) . . . . ?
C17_3 C12_3 C13_3 F1_3 -1(3) . . . . ?
C17_3 C12_3 C13_3 C14_3 178(3) . . . . ?
C17_3 N1_3 C5_3 C8_3 -1(4) . . . . ?
C17_3 C4_3 C3_3 C8_3 -5(4) . . . . ?
C4_3 C3_3 C8_3 C5_3 -1(4) . . . . ?
C3_3 C8_3 C5_3 N1_3 5(4) . . . . ?
C5_3 N1_3 C17_3 C12_3 179(3) . . . . ?
C5_3 N1_3 C17_3 C4_3 -6(5) . . . . ?
N2_3 C7_3 C18_3 C16_3 2(4) . . . . ?
N2_3 C7_3 C18_3 C21_3 175(2) . . . . ?
Pt1_3 C11_3 C12_3 C13_3 -176.5(16) . . . . ?
Pt1_3 C11_3 C12_3 C17_3 6(2) . . . . ?
Pt1_3 N1_3 C17_3 C12_3 2(4) . . . . ?
Pt1_3 N1_3 C17_3 C4_3 176(3) . . . . ?
Pt1_3 N1_3 C5_3 C8_3 177(2) . . . . ?
C1_4 C24_4 C22_4 C18_4 -40(3) . . . . ?
C1_4 C24_4 C22_4 C23_4 -149(3) . . . . ?
C2_4 C24_4 C22_4 C18_4 -168(2) . . . . ?
C2_4 C24_4 C22_4 C23_4 83(3) . . . . ?
C25_4 C24_4 C22_4 C18_4 79(2) . . . . ?
C25_4 C24_4 C22_4 C23_4 -30.2(19) . . . . ?
C25_4 C11_4 C17_4 C16_4 -175.4(15) . . . . ?
C25_4 C11_4 C17_4 C18_4 6(3) . . . . ?
C24_4 C25_4 C11_4 C17_4 44(3) . . . . ?
C24_4 C25_4 C23_4 C22_4 -33(2) . . . . ?
C24_4 C22_4 C23_4 C25_4 31(2) . . . . ?
C3_4 C4_4 N1_4 C14_4 2(5) . . . . ?
C3_4 C4_4 N1_4 Pt1_4 -179(2) . . . . ?
C3_4 C5_4 C9_4 C14_4 -3(5) . . . . ?
C4_4 C3_4 C5_4 C9_4 2(4) . . . . ?
C5_4 C3_4 C4_4 N1_4 -2(5) . . . . ?
C5_4 C9_4 C14_4 C6_4 -180(3) . . . . ?
C5_4 C9_4 C14_4 N1_4 3(5) . . . . ?
C7_4 C10_4 C20_4 C13_4 1(3) . . . . ?
C7_4 C10_4 C20_4 C15_4 174(2) . . . . ?
C6_4 C13_4 C20_4 C10_4 0(4) . . . . ?
C6_4 C13_4 C20_4 C15_4 -174(2) . . . . ?
C6_4 C14_4 N1_4 C4_4 180(3) . . . . ?
C6_4 C14_4 N1_4 Pt1_4 1(4) . . . . ?
C9_4 C14_4 N1_4 C4_4 -3(5) . . . . ?
C9_4 C14_4 N1_4 Pt1_4 178(3) . . . . ?
C10_4 C7_4 C12_4 F1_4 178(3) . . . . ?
C10_4 C7_4 C12_4 C6_4 1(4) . . . . ?
C11_4 C25_4 C24_4 C1_4 40(3) . . . . ?
C11_4 C25_4 C24_4 C2_4 169(2) . . . . ?
C11_4 C25_4 C24_4 C22_4 -76(2) . . . . ?
C11_4 C25_4 C23_4 C22_4 82(2) . . . . ?
C11_4 C17_4 C18_4 C19_4 179.0(19) . . . . ?
C11_4 C17_4 C18_4 C22_4 -3(2) . . . . ?
C12_4 C7_4 C10_4 C20_4 -2(3) . . . . ?
C12_4 C6_4 C13_4 C20_4 0(3) . . . . ?
C12_4 C6_4 C13_4 Pt1_4 -178.7(18) . . . . ?
C12_4 C6_4 C14_4 C9_4 3(6) . . . . ?
C12_4 C6_4 C14_4 N1_4 -179(3) . . . . ?
C13_4 C6_4 C12_4 F1_4 -177(2) . . . . ?
C13_4 C6_4 C12_4 C7_4 0(3) . . . . ?
C13_4 C6_4 C14_4 C9_4 180(3) . . . . ?
C13_4 C6_4 C14_4 N1_4 -3(4) . . . . ?
C14_4 C6_4 C12_4 F1_4 0(4) . . . . ?
C14_4 C6_4 C12_4 C7_4 177(3) . . . . ?
C14_4 C6_4 C13_4 C20_4 -178(3) . . . . ?
C14_4 C6_4 C13_4 Pt1_4 4(3) . . . . ?
N2_4 C15_4 C16_4 C17_4 0.0 . . . . ?
N2_4 C15_4 C20_4 C10_4 -175(2) . . . . ?
N2_4 C15_4 C20_4 C13_4 -2(2) . . . . ?
C15_4 N2_4 C19_4 C18_4 0.0 . . . . ?
C15_4 C16_4 C17_4 C11_4 -178.9(19) . . . . ?
C15_4 C16_4 C17_4 C18_4 0.0 . . . . ?
C16_4 C15_4 C20_4 C10_4 3(3) . . . . ?
C16_4 C15_4 C20_4 C13_4 176.0(17) . . . . ?
C16_4 C17_4 C18_4 C19_4 0.0 . . . . ?
C16_4 C17_4 C18_4 C22_4 178.5(18) . . . . ?
C17_4 C18_4 C19_4 N2_4 0.0 . . . . ?
C17_4 C18_4 C22_4 C24_4 -48(2) . . . . ?
C17_4 C18_4 C22_4 C23_4 45(2) . . . . ?
C18_4 C22_4 C23_4 C25_4 -82(2) . . . . ?
C19_4 N2_4 C15_4 C16_4 0.0 . . . . ?
C19_4 N2_4 C15_4 C20_4 178.2(17) . . . . ?
C19_4 C18_4 C22_4 C24_4 130.8(18) . . . . ?
C19_4 C18_4 C22_4 C23_4 -136.6(18) . . . . ?
C20_4 C15_4 C16_4 C17_4 -178(2) . . . . ?
C22_4 C18_4 C19_4 N2_4 -178(2) . . . . ?
C23_4 C25_4 C24_4 C1_4 146(2) . . . . ?
C23_4 C25_4 C24_4 C2_4 -85(3) . . . . ?
C23_4 C25_4 C24_4 C22_4 30.5(19) . . . . ?
C23_4 C25_4 C11_4 C17_4 -51(3) . . . . ?
Pt1_4 C13_4 C20_4 C10_4 177.9(19) . . . . ?
Pt1_4 C13_4 C20_4 C15_4 4(3) . . . . ?
Pt1_4 N2_4 C15_4 C16_4 -179.0(13) . . . . ?
Pt1_4 N2_4 C15_4 C20_4 -0.8(15) . . . . ?
Pt1_4 N2_4 C19_4 C18_4 178.9(14) . . . . ?

loop_
_twin_individual_id
_twin_individual_mass_fraction_refined
1 0.93(2)
2 0.07(2)
